data_1574777
loop_
_publ_author_name
'Tashiro, Shohei'
'Nakata, Kosuke'
'Hayashi, Ryunosuke'
'Shionoya, Mitsuhiko'

_publ_section_title
;
 Shape sorting of two distinct amino acid residues at the multiple binding
 sites of a porous metal-macrocycle framework.
;
_journal_issue 27
_journal_name_full 'Chemical science'
_journal_page_first 12303
_journal_page_last 12308
_journal_paper_doi 10.1039/d5sc00795j
_journal_volume 16
_journal_year 2025
_chemical_absolute_configuration rmad
_chemical_formula_moiety '4(C42 H42 Cl6 N6 Pd3), 2.25(O), 3(C2 H3 N), 0.931(C12 H10 N2 O), 0.554(C9 H6 N)'
_chemical_formula_sum 'C190.16 H189.64 Cl24 N29.41 O3.18 Pd12'
_chemical_formula_weight 5065.61
_space_group_crystal_system monoclinic
_space_group_IT_number 4
_space_group_name_Hall 'P 2yb'
_space_group_name_H-M_alt 'P 1 21 1'
_atom_sites_solution_hydrogens geom
_audit_creation_date 2022-11-18
_audit_creation_method
;
Olex2 1.5
(compiled 2022.04.07 svn.rca3783a0 for OlexSys, GUI svn.r6498)
;
_audit_update_record
;
2025-05-22 deposited with the CCDC.	2025-06-02 downloaded from the CCDC.
;
_cell_angle_alpha 90
_cell_angle_beta 91.2660(10)
_cell_angle_gamma 90
_cell_formula_units_Z 2
_cell_length_a 14.31918(16)
_cell_length_b 51.9317(8)
_cell_length_c 19.4811(2)
_cell_measurement_reflns_used 49702
_cell_measurement_temperature 93
_cell_measurement_theta_max 27.3060
_cell_measurement_theta_min 1.8340
_cell_volume 14483.0(3)
_computing_cell_refinement 'CrysAlisPro 1.171.39.9g (Rigaku Oxford, 2015)'
_computing_data_collection 'CrysAlisPro 1.171.39.9g (Rigaku Oxford, 2015)'
_computing_data_reduction 'CrysAlisPro 1.171.39.9g (Rigaku Oxford, 2015)'
_computing_molecular_graphics 'Olex2 1.5 (Dolomanov et al., 2009)'
_computing_publication_material 'Olex2 1.5 (Dolomanov et al., 2009)'
_computing_structure_refinement 'SHELXL 2018/3 (Sheldrick, 2015)'
_computing_structure_solution 'SHELXS Version 2013/1 (Sheldrick, 2008)'
_diffrn_ambient_temperature 93
_diffrn_measured_fraction_theta_full 0.998
_diffrn_measured_fraction_theta_max 0.943
_diffrn_measurement_device_type 'XtaLAB AFC12 (RINC): Kappa single'
_diffrn_radiation_type MoK\a
_diffrn_radiation_wavelength 0.71075
_diffrn_reflns_av_R_equivalents 0.0277
_diffrn_reflns_av_unetI/netI 0.0406
_diffrn_reflns_Laue_measured_fraction_full 0.998
_diffrn_reflns_Laue_measured_fraction_max 0.943
_diffrn_reflns_limit_h_max 18
_diffrn_reflns_limit_h_min -18
_diffrn_reflns_limit_k_max 65
_diffrn_reflns_limit_k_min -67
_diffrn_reflns_limit_l_max 25
_diffrn_reflns_limit_l_min -24
_diffrn_reflns_number 98802
_diffrn_reflns_point_group_measured_fraction_full 0.839
_diffrn_reflns_point_group_measured_fraction_max 0.764
_diffrn_reflns_theta_full 25.242
_diffrn_reflns_theta_max 27.617
_diffrn_reflns_theta_min 1.846
_exptl_absorpt_coefficient_mu 0.988
_exptl_absorpt_correction_T_max 1.00000
_exptl_absorpt_correction_T_min 0.66393
_exptl_absorpt_correction_type multi-scan
_exptl_absorpt_process_details
;
CrysAlisPro 1.171.39.9g (Rigaku Oxford Diffraction, 2015)

Empirical absorption correction using spherical harmonics,

 implemented in SCALE3 ABSPACK scaling algorithm.
;
_exptl_crystal_colour yellow
_exptl_crystal_colour_primary yellow
_exptl_crystal_density_diffrn 1.162
_exptl_crystal_description plate
_exptl_crystal_F_000 5044
_exptl_crystal_size_max 0.433
_exptl_crystal_size_mid 0.227
_exptl_crystal_size_min 0.108
_refine_diff_density_max 3.776
_refine_diff_density_min -2.661
_refine_diff_density_rms 0.195
_refine_ls_abs_structure_details
;
 Refined as an inversion twin.
;
_refine_ls_abs_structure_Flack 0.16(4)
_refine_ls_extinction_method none
_refine_ls_goodness_of_fit_ref 1.229
_refine_ls_hydrogen_treatment constr
_refine_ls_matrix_type full
_refine_ls_number_parameters 2297
_refine_ls_number_reflns 51423
_refine_ls_number_restraints 1312
_refine_ls_restrained_S_all 1.236
_refine_ls_R_factor_all 0.1058
_refine_ls_R_factor_gt 0.0959
_refine_ls_shift/su_max 0.004
_refine_ls_shift/su_mean 0.000
_refine_ls_structure_factor_coef Fsqd
_refine_ls_weighting_details 'w=1/[\s^2^(Fo^2^)+(0.2000P)^2^] where P=(Fo^2^+2Fc^2^)/3'
_refine_ls_weighting_scheme calc
_refine_ls_wR_factor_gt 0.2813
_refine_ls_wR_factor_ref 0.2901
_reflns_Friedel_coverage 0.603
_reflns_Friedel_fraction_full 0.676
_reflns_Friedel_fraction_max 0.581
_reflns_number_gt 42897
_reflns_number_total 51423
_reflns_threshold_expression 'I > 2\s(I)'
_cod_data_source_file d5sc00795j2.cif
_cod_data_source_block Z-Trp@MMF
_cod_depositor_comments 'Adding full bibliography for 1574776--1574779.cif.'
_cod_database_code 1574777
_shelx_shelxl_version_number 2018/3
_shelx_space_group_comment
;
The symmetry employed for this shelxl refinement is uniquely defined
by the following loop, which should always be used as a source of
symmetry information in preference to the above space-group names.
They are only intended as comments.
;
_olex2_refinement_description
;
1. Twinned data refinement
 Scales: 0.84(4)
 0.16(4)
2. Fixed Uiso
 At 1.2 times of:
  All C(H) groups, All C(H,H) groups, All N(H) groups
 At 1.5 times of:
  All C(H,H,H) groups
3. Restrained distances
 N11-C71 = N12-C76 = N21-C141 = N22-C146 = N23-C155 = N24-C160
 1.5 with sigma of 0.02
 C67-C70
 1.5 with sigma of 0.02
 N10-C62 = N9-C57
 1.5 with sigma of 0.02
 C9A-C10A
 1.5 with sigma of 0.02
 C10A-C11A
 1.5 with sigma of 0.02
 C2A-C9A
 1.5 with sigma of 0.02
 C77-N12
 1.5 with sigma of 0.02
 C10A-N2A
 1.5 with sigma of 0.02
 C12A-O1A
 1.5 with sigma of 0.02
 C154-N23
 1.5 with sigma of 0.02
 N22-C147
 1.5 with sigma of 0.02
 C154-C151
 1.5 with sigma of 0.02
 C147-C148
 1.5 with sigma of 0.02
 C7S-C8S
 1.45 with sigma of 0.02
 N4S-C7S
 1.15 with sigma of 0.02
 C70-N11
 1.5 with sigma of 0.02
4. Uiso/Uaniso restraints and constraints
C99 \\sim C100 \\sim C101 \\sim C102 \\sim C103 \\sim C104: within 1.7A with
sigma of 0.01 and sigma for terminal atoms of 0.02 within 1.7A
Cl23 \\sim Pd12 \\sim Cl24: within 1.7A with sigma of 0.02 and sigma for
terminal atoms of 0.04 within 1.7A
C77 \\sim C78: within 1.7A with sigma of 0.02 and sigma for terminal atoms of
0.04 within 1.7A
C62 \\sim C57 \\sim C58 \\sim C59 \\sim C60 \\sim C61: within 1.7A with sigma
of 0.01 and sigma for terminal atoms of 0.02 within 1.7A
C73 \\sim C74 \\sim C75 \\sim C76 \\sim C72 \\sim C71 \\sim N12 \\sim N11 \\sim
Pd6 \\sim Cl11 \\sim Cl12 \\sim C70 \\sim C77: within 1.7A with sigma of 0.005
and sigma for terminal atoms of 0.01 within 1.7A
C160 \\sim C155 \\sim C156 \\sim C157 \\sim C158 \\sim C159 \\sim N23 \\sim N24
\\sim C154 \\sim C153 \\sim C148 \\sim C149 \\sim C150 \\sim C151 \\sim C152:
within 1.7A with sigma of 0.01 and sigma for terminal atoms of 0.02 within 1.7A
C9B \\sim C2B \\sim C1B \\sim N1B \\sim C8B \\sim C3B \\sim C4B \\sim C5B \\sim
C6B \\sim C7B: within 1.7A with sigma of 0.02 and sigma for terminal atoms of
0.04 within 1.7A
C6S \\sim C5S \\sim N3S: within 1.7A with sigma of 0.02 and sigma for terminal
atoms of 0.04 within 1.7A
N4S \\sim C7S \\sim C8S: within 1.7A with sigma of 0.02 and sigma for terminal
atoms of 0.04 within 1.7A
C162 \\sim C167 \\sim C166 \\sim C165 \\sim C164 \\sim C163: within 1.7A with
sigma of 0.02 and sigma for terminal atoms of 0.04 within 1.7A
Uanis(C15) \\sim Ueq, Uanis(C20) \\sim Ueq: with sigma of 0.01 and sigma for
terminal atoms of 0.02
Uanis(Cl23) \\sim Ueq: with sigma of 0.02 and sigma for terminal atoms of 0.04
Uanis(C62) \\sim Ueq: with sigma of 0.005 and sigma for terminal atoms of 0.01
Uanis(C9A) \\sim Ueq, Uanis(C10A) \\sim Ueq, Uanis(N2A) \\sim Ueq, Uanis(C11A)
\\sim Ueq, Uanis(C12A) \\sim Ueq, Uanis(O1A) \\sim Ueq: with sigma of 0.01 and
sigma for terminal atoms of 0.02
Uanis(N23) \\sim Ueq: with sigma of 0.01 and sigma for terminal atoms of 0.02
Uanis(C146) \\sim Ueq: with sigma of 0.005 and sigma for terminal atoms of 0.01
Uanis(Cl11) \\sim Ueq: with sigma of 0.02 and sigma for terminal atoms of 0.04
Uanis(C8) \\sim Ueq: with sigma of 0.005 and sigma for terminal atoms of 0.01
Uanis(C104) \\sim Ueq: with sigma of 0.005 and sigma for terminal atoms of 0.01
Uanis(C35) \\sim Ueq: with sigma of 0.01 and sigma for terminal atoms of 0.02
Uanis(C84) \\sim Ueq: with sigma of 0.01 and sigma for terminal atoms of 0.02
Uanis(C89) \\sim Ueq: with sigma of 0.01 and sigma for terminal atoms of 0.02
Uanis(C165) \\sim Ueq: with sigma of 0.01 and sigma for terminal atoms of 0.02
5. Rigid body (RIGU) restrains
 C67, C66, C65, C64, C69, C68, C63
 with sigma for 1-2 distances of 0.002 and sigma for 1-3 distances of 0.002
 N9, N10, C57, C62, C61, C60, C59, C58, C63
 with sigma for 1-2 distances of 0.001 and sigma for 1-3 distances of 0.001
 N16, C104, C103, C102, C101, C100, C99, N15
 with sigma for 1-2 distances of 0.001 and sigma for 1-3 distances of 0.001
 C82, C81, C80, C84
 with sigma for 1-2 distances of 0.002 and sigma for 1-3 distances of 0.002
 C83, C78, C79
 with sigma for 1-2 distances of 0.002 and sigma for 1-3 distances of 0.002
 C77, C78
 with sigma for 1-2 distances of 0.002 and sigma for 1-3 distances of 0.002
 Pd12, Cl23, Cl24
 with sigma for 1-2 distances of 0.002 and sigma for 1-3 distances of 0.002
 C5A, C6A, C7A, C8A, C3A, C4A, C2A, C1A, N1A
 with sigma for 1-2 distances of 0.002 and sigma for 1-3 distances of 0.002
 C73, C74, C75, C76, C71, C72, N11, N12, Pd6, Cl11, Cl12, C70, C77
 with sigma for 1-2 distances of 0.001 and sigma for 1-3 distances of 0.001
 C160, C155, C156, C157, C158, C159, N23, N24, C154, C153, C148, C149, C150,
 C151, C152
 with sigma for 1-2 distances of 0.001 and sigma for 1-3 distances of 0.001
 C9A, C10A, C11A, N2A, O1A, C12A
 with sigma for 1-2 distances of 0.002 and sigma for 1-3 distances of 0.002
 C146, C141, C142, C143, C144, C145, N22, N21, C147, C140
 with sigma for 1-2 distances of 0.002 and sigma for 1-3 distances of 0.002
 C9A, C2A
 with sigma for 1-2 distances of 0.002 and sigma for 1-3 distances of 0.002
 C164, C165, C166
 with sigma for 1-2 distances of 0.002 and sigma for 1-3 distances of 0.002
 C163, C162, C167, C161
 with sigma for 1-2 distances of 0.002 and sigma for 1-3 distances of 0.002
 C9B, C2B, C1B, N1B, C8B, C3B, C4B, C5B, C6B, C7B
 with sigma for 1-2 distances of 0.002 and sigma for 1-3 distances of 0.002
 N4S, C7S, C8S
 with sigma for 1-2 distances of 0.002 and sigma for 1-3 distances of 0.002
 C6S, C5S, N3S
 with sigma for 1-2 distances of 0.002 and sigma for 1-3 distances of 0.002
 C81, C82, C83, C78, C79, C80
 with sigma for 1-2 distances of 0.004 and sigma for 1-3 distances of 0.004
 C128, C127, C132, C131, C130, C129
 with sigma for 1-2 distances of 0.002 and sigma for 1-3 distances of 0.002
 C107, C108, C109, C110, C111, C106
 with sigma for 1-2 distances of 0.002 and sigma for 1-3 distances of 0.002
6. Others
 Sof(C1A)=Sof(H1A)=Sof(C2A)=Sof(C3A)=Sof(C8A)=Sof(C7A)=Sof(H7AA)=Sof(C6A)=
 Sof(H6A)=Sof(C5A)=Sof(H5AA)=Sof(C4A)=Sof(H4AA)=Sof(C9A)=Sof(H9AA)=Sof(H9AB)=
 Sof(C10A)=Sof(H10D)=Sof(O1A)=Sof(N1A)=Sof(H1AA)=Sof(N2A)=Sof(H2AA)=Sof(C12A)=
 Sof(C11A)=FVAR(1)
 Sof(C1B)=Sof(H1B)=Sof(C2B)=Sof(C3B)=Sof(C4B)=Sof(H4B)=Sof(C5B)=Sof(H5B)=
 Sof(C6B)=Sof(H6B)=Sof(C7B)=Sof(H7BA)=Sof(C8B)=Sof(C9B)=Sof(N1B)=Sof(H1BA)=
 FVAR(2)
 Fixed Sof: O1W(0.75) O3W(0.5) C8S(0.5) H8SA(0.5) H8SB(0.5) H8SC(0.5) C7S(0.5)
 N4S(0.5) N3S(0.5) O4W(0.5) C6S(0.5) H6SA(0.5) H6SB(0.5) H6SC(0.5) C5S(0.5)
 O2W(0.5)
7.a Ternary CH refined with riding coordinates:
 N2(H2), N1(H1), N6(H6), N5(H5), N4(H4), N3(H3), N7(H7), N8(H8), N9(H9A),
 N10(H10A), N11(H11), N12(H12A), N14(H14), N13(H13A), N18(H18A), N17(H17A),
 N16(H16A), N15(H15), N19(H19A), N20(H20), N21(H21), N22(H22), N23(H23A),
 N24(H24A), C10A(H10D)
7.b Secondary CH2 refined with riding coordinates:
 C42(H42A,H42B), C35(H35A,H35B), C28(H28A,H28B), C21(H21A,H21B), C14(H14A,
 H14B), C7(H7A,H7B), C49(H49A,H49B), C56(H56A,H56B), C63(H63A,H63B), C70(H70A,
 H70B), C77(H77A,H77B), C84(H84A,H84B), C126(H12B,H12C), C119(H11A,H11B),
 C112(H11C,H11D), C105(H10B,H10C), C98(H98A,H98B), C91(H91A,H91B), C133(H13B,
 H13C), C140(H14C,H14D), C147(H14E,H14F), C154(H15A,H15B), C161(H16B,H16C),
 C168(H16D,H16E), C9A(H9AA,H9AB)
7.c Aromatic/amide H refined with riding coordinates:
 C5(H5A), C4(H4A), C3(H3A), C2(H2A), C38(H38), C40(H40), C41(H41), C37(H37),
 C33(H33), C32(H32), C31(H31), C30(H30), C23(H23), C24(H24), C26(H26), C27(H27),
  C16(H16), C17(H17), C18(H18), C19(H19), C10(H10), C12(H12), C13(H13), C9(H9),
 C44(H44), C45(H45), C46(H46), C47(H47), C51(H51), C55(H55), C54(H54), C52(H52),
  C61(H61), C60(H60), C59(H59), C58(H58), C66(H66), C65(H65), C69(H69),
 C68(H68), C75(H75), C74(H74), C73(H73), C72(H72), C79(H79), C80(H80), C82(H82),
  C83(H83), C89(H89), C88(H88), C87(H87), C86(H86), C124(H124), C122(H122),
 C121(H121), C125(H125), C117(H117), C116(H116), C115(H115), C114(H114),
 C110(H110), C108(H108), C107(H107), C111(H111), C103(H103), C102(H102),
 C101(H101), C100(H100), C96(H96), C94(H94), C93(H93), C97(H97), C128(H128),
 C129(H129), C130(H130), C131(H131), C139(H139), C135(H135), C136(H136),
 C138(H138), C145(H145), C144(H144), C143(H143), C142(H142), C150(H150),
 C149(H149), C153(H153), C152(H152), C159(H159), C158(H158), C157(H157),
 C156(H156), C166(H166), C167(H167), C163(H163), C164(H164), C1A(H1A),
 C7A(H7AA), C6A(H6A), C5A(H5AA), C4A(H4AA), N1A(H1AA), N2A(H2AA), C1B(H1B),
 C4B(H4B), C5B(H5B), C6B(H6B), C7B(H7BA), N1B(H1BA)
7.d Fitted hexagon refined as free rotating group:
 C15(C16,C17,C18,C19,C20), C62(C61,C60,C59,C58,C57), C67(C66,C65,C64,C69,C68),
 C76(C75,C74,C73,C72,C71), C79(C80,C81,C82,C83,C78), C146(C145,C144,C143,C142,
 C141), C151(C150,C149,C148,C153,C152), C160(C159,C158,C157,C156,C155),
 C165(C166,C167,C162,C163,C164), C3A(C8A,C7A,C6A,C5A,C4A), C3B(C4B,C5B,C6B,C7B,
 C8B)
7.e Idealised Me refined as rotating group:
 C8S(H8SA,H8SB,H8SC), C4S(H4SA,H4SB,H4SC), C2S(H2SA,H2SB,H2SC), C6S(H6SA,H6SB,
 H6SC)
;
_olex2_submission_special_instructions 'No special instructions were received'

loop_
_space_group_symop_operation_xyz
'x, y, z'
'-x, y+1/2, -z'

loop_
_atom_site_label
_atom_site_type_symbol
_atom_site_fract_x
_atom_site_fract_y
_atom_site_fract_z
_atom_site_U_iso_or_equiv
_atom_site_adp_type
_atom_site_occupancy
_atom_site_site_symmetry_order
_atom_site_calc_flag
_atom_site_refinement_flags_posn
_atom_site_refinement_flags_adp
_atom_site_refinement_flags_occupancy
_atom_site_disorder_assembly
_atom_site_disorder_group
Pd1 Pd 0.76424(5) 0.59896(2) 0.09045(4) 0.0416(2) Uani 1 1 d . . . . .
Pd3 Pd 0.57914(6) 0.60145(2) 0.54098(4) 0.0449(2) Uani 1 1 d . . . . .
Pd2 Pd 0.15650(6) 0.56498(3) 0.22046(5) 0.0534(3) Uani 1 1 d . . . . .
Pd4 Pd 0.46846(7) 0.51022(3) 0.07733(6) 0.0631(3) Uani 1 1 d . . . . .
Pd5 Pd 0.99376(17) 0.42425(3) 0.31217(10) 0.1023(6) Uani 1 1 d . . . . .
Pd6 Pd 0.5301(4) 0.33872(9) 0.1623(3) 0.273(3) Uani 1 1 d . . . . .
Pd7 Pd 0.73878(5) 0.57574(2) -0.07310(4) 0.0410(2) Uani 1 1 d . . . . .
Pd9 Pd 0.92499(6) 0.57323(2) -0.52364(4) 0.0443(2) Uani 1 1 d . . . . .
Pd8 Pd 1.34707(6) 0.60952(3) -0.20277(5) 0.0549(3) Uani 1 1 d . . . . .
Pd10 Pd 1.03606(7) 0.66439(3) -0.05857(6) 0.0584(3) Uani 1 1 d . . . . .
Pd11 Pd 0.5091(2) 0.74857(4) -0.29447(10) 0.1204(9) Uani 1 1 d . . . . .
Pd12 Pd 0.9858(4) 0.83319(7) -0.1623(3) 0.258(3) Uani 1 1 d . . . . .
Cl2 Cl 0.73740(19) 0.55516(7) 0.08874(14) 0.0474(7) Uani 1 1 d . . . . .
Cl1 Cl 0.92438(17) 0.59477(8) 0.08624(14) 0.0493(8) Uani 1 1 d . . . . .
Cl6 Cl 0.6414(2) 0.56230(8) 0.51195(16) 0.0526(8) Uani 1 1 d . . . . .
Cl5 Cl 0.5037(2) 0.58451(8) 0.63413(14) 0.0523(8) Uani 1 1 d . . . . .
Cl4 Cl 0.1895(2) 0.53317(10) 0.29966(18) 0.0663(10) Uani 1 1 d . . . . .
Cl3 Cl 0.1223(3) 0.53647(9) 0.13507(19) 0.0665(10) Uani 1 1 d . . . . .
Cl7 Cl 0.3299(3) 0.51190(13) 0.0162(2) 0.0857(15) Uani 1 1 d . . . . .
Cl8 Cl 0.5554(2) 0.50340(9) -0.01843(18) 0.0629(10) Uani 1 1 d . . . . .
Cl9 Cl 1.0321(6) 0.43706(13) 0.4201(3) 0.122(2) Uani 1 1 d . . . . .
Cl10 Cl 0.9525(8) 0.38323(13) 0.3473(5) 0.160(4) Uani 1 1 d . . . . .
Cl11 Cl 0.6088(14) 0.3003(2) 0.1612(12) 0.346(10) Uani 1 1 d . U . . .
Cl12 Cl 0.5308(19) 0.3375(5) 0.0535(14) 0.387(11) Uani 1 1 d . . . . .
Cl14 Cl 0.76609(19) 0.61968(7) -0.07088(14) 0.0466(7) Uani 1 1 d . . . . .
Cl13 Cl 0.57890(17) 0.58025(7) -0.06889(13) 0.0474(8) Uani 1 1 d . . . . .
Cl18 Cl 0.8639(2) 0.61258(7) -0.49402(16) 0.0513(8) Uani 1 1 d . . . . .
Cl17 Cl 1.0011(2) 0.59014(8) -0.61664(14) 0.0548(8) Uani 1 1 d . . . . .
Cl16 Cl 1.3144(2) 0.64109(10) -0.28232(18) 0.0655(10) Uani 1 1 d . . . . .
Cl15 Cl 1.3802(3) 0.63828(10) -0.11764(18) 0.0662(10) Uani 1 1 d . . . . .
Cl19 Cl 1.1753(2) 0.66391(11) 0.0033(2) 0.0762(12) Uani 1 1 d . . . . .
Cl20 Cl 0.9480(2) 0.67138(9) 0.03638(17) 0.0632(10) Uani 1 1 d . . . . .
Cl21 Cl 0.4735(14) 0.7353(2) -0.4026(5) 0.254(9) Uani 1 1 d . . . . .
Cl22 Cl 0.5530(12) 0.78721(17) -0.3360(5) 0.204(6) Uani 1 1 d . . . . .
Cl23 Cl 0.9128(15) 0.8728(2) -0.1574(11) 0.298(10) Uani 1 1 d . U . . .
Cl24 Cl 0.9888(19) 0.8296(4) -0.0368(10) 0.302(10) Uani 1 1 d . . . . .
O1W O 1.250(3) 0.4607(9) 0.337(3) 0.24(2) Uani 0.75 1 d . . P . .
O3W O 0.276(3) 0.7134(12) -0.316(2) 0.18(2) Uani 0.5 1 d . . P . .
N2 N 0.6264(7) 0.6065(3) 0.0826(5) 0.052(3) Uani 1 1 d . . . . .
H2 H 0.600578 0.595524 0.044448 0.062 Uiso 1 1 calc R U . . .
N1 N 0.7751(6) 0.6381(2) 0.0968(5) 0.038(2) Uani 1 1 d . . . . .
H1 H 0.821377 0.643018 0.061479 0.046 Uiso 1 1 calc R U . . .
N6 N 0.6451(8) 0.6187(3) 0.4615(5) 0.049(3) Uani 1 1 d . . . . .
H6 H 0.711737 0.612973 0.463777 0.059 Uiso 1 1 calc R U . . .
N5 N 0.5294(8) 0.6379(3) 0.5598(5) 0.051(3) Uani 1 1 d . . . . .
H5 H 0.546199 0.641714 0.608822 0.061 Uiso 1 1 calc R U . . .
N4 N 0.1900(7) 0.5927(3) 0.2914(4) 0.059(4) Uani 1 1 d . . . . .
H4 H 0.163112 0.587655 0.336371 0.071 Uiso 1 1 calc R U . . .
N3 N 0.1209(6) 0.5961(3) 0.1609(5) 0.055(3) Uani 1 1 d . . . . .
H3 H 0.054979 0.592821 0.145297 0.066 Uiso 1 1 calc R U . . .
N7 N 0.3994(7) 0.5167(3) 0.1687(7) 0.066(4) Uani 1 1 d . . . . .
H7 H 0.354515 0.531301 0.162322 0.079 Uiso 1 1 calc R U . . .
N8 N 0.5885(8) 0.5103(3) 0.1373(6) 0.058(3) Uani 1 1 d . . . . .
H8 H 0.634841 0.521976 0.115675 0.070 Uiso 1 1 calc R U . . .
N9 N 1.0443(11) 0.4585(3) 0.2737(7) 0.069(3) Uani 1 1 d D . . . .
H9A H 1.106430 0.461307 0.297012 0.083 Uiso 1 1 calc R U . . .
N10 N 0.9640(13) 0.4147(3) 0.2120(9) 0.085(4) Uani 1 1 d D . . . .
H10A H 0.985814 0.396719 0.203453 0.102 Uiso 1 1 calc R U . . .
N11 N 0.520(2) 0.3383(5) 0.252(2) 0.233(7) Uani 1 1 d D U . . .
H11 H 0.493511 0.321009 0.263415 0.280 Uiso 1 1 calc R U . . .
N12 N 0.456(3) 0.3739(7) 0.1649(18) 0.235(7) Uani 1 1 d D U . . .
H12A H 0.407620 0.375079 0.127065 0.283 Uiso 1 1 calc R U . . .
N14 N 0.8781(6) 0.5681(2) -0.0643(4) 0.039(2) Uani 1 1 d . . . . .
H14 H 0.903813 0.578592 -0.025135 0.047 Uiso 1 1 calc R U . . .
N13 N 0.7247(7) 0.5366(3) -0.0794(4) 0.045(3) Uani 1 1 d . . . . .
H13A H 0.678314 0.531544 -0.044152 0.054 Uiso 1 1 calc R U . . .
N18 N 0.8591(7) 0.5567(2) -0.4441(5) 0.046(3) Uani 1 1 d . . . . .
H18A H 0.792641 0.562581 -0.446580 0.055 Uiso 1 1 calc R U . . .
N17 N 0.9744(7) 0.5369(2) -0.5418(5) 0.047(3) Uani 1 1 d . . . . .
H17A H 0.956474 0.532952 -0.590542 0.057 Uiso 1 1 calc R U . . .
N16 N 1.3134(7) 0.5813(3) -0.2720(6) 0.053(2) Uani 1 1 d . . . . .
H16A H 1.341923 0.585949 -0.316710 0.064 Uiso 1 1 calc R U . . .
N15 N 1.3807(7) 0.5792(3) -0.1427(6) 0.057(2) Uani 1 1 d . . . . .
H15 H 1.446865 0.582470 -0.127711 0.068 Uiso 1 1 calc R U . . .
N19 N 1.1009(9) 0.6602(4) -0.1486(8) 0.077(4) Uani 1 1 d . . . . .
H19A H 1.142684 0.644964 -0.140886 0.092 Uiso 1 1 calc R U . . .
N20 N 0.9174(7) 0.6646(3) -0.1193(6) 0.055(3) Uani 1 1 d . . . . .
H20 H 0.870705 0.653393 -0.096157 0.066 Uiso 1 1 calc R U . . .
N21 N 0.4599(12) 0.7159(4) -0.2577(8) 0.092(4) Uani 1 1 d D . . . .
H21 H 0.397549 0.713273 -0.280716 0.111 Uiso 1 1 calc R U . . .
N22 N 0.5488(13) 0.7593(3) -0.1929(10) 0.099(5) Uani 1 1 d D . . . .
H22 H 0.528540 0.777520 -0.185670 0.119 Uiso 1 1 calc R U . . .
N23 N 0.967(2) 0.8366(5) -0.2674(16) 0.161(5) Uani 1 1 d D U . . .
H23A H 0.995279 0.853427 -0.281220 0.194 Uiso 1 1 calc R U . . .
N24 N 1.037(3) 0.8019(6) -0.1776(16) 0.175(7) Uani 1 1 d D U . . .
H24A H 1.092914 0.801740 -0.145563 0.210 Uiso 1 1 calc R U . . .
N1S N 0.6610(9) 0.6401(3) -0.3239(6) 0.055(3) Uani 1 1 d . . . . .
N2S N 0.8423(10) 0.5347(3) 0.3390(6) 0.071(4) Uani 1 1 d . . . . .
C8S C 0.645(3) 0.4952(8) 0.4327(16) 0.094(11) Uani 0.5 1 d D U P . .
H8SA H 0.595412 0.505559 0.410776 0.141 Uiso 0.5 1 calc R U P . .
H8SB H 0.705343 0.499992 0.414049 0.141 Uiso 0.5 1 calc R U P . .
H8SC H 0.645595 0.498232 0.482350 0.141 Uiso 0.5 1 calc R U P . .
C6 C 0.6136(8) 0.6331(3) 0.0618(6) 0.048(3) Uani 1 1 d . . . . .
C5 C 0.5310(9) 0.6430(3) 0.0276(6) 0.057(4) Uani 1 1 d . . . . .
H5A H 0.483803 0.631437 0.011842 0.069 Uiso 1 1 calc R U . . .
C4 C 0.5208(12) 0.6665(4) 0.0186(8) 0.065(4) Uani 1 1 d . . . . .
H4A H 0.462525 0.672780 0.001628 0.078 Uiso 1 1 calc R U . . .
C3 C 0.5951(11) 0.6843(4) 0.0333(9) 0.068(4) Uani 1 1 d . . . . .
H3A H 0.587561 0.702213 0.024391 0.082 Uiso 1 1 calc R U . . .
C2 C 0.6780(11) 0.6748(4) 0.0608(7) 0.063(4) Uani 1 1 d . . . . .
H2A H 0.728648 0.686155 0.070019 0.075 Uiso 1 1 calc R U . . .
C1 C 0.6873(9) 0.6498(3) 0.0743(5) 0.053(4) Uani 1 1 d . . . . .
C42 C 0.8140(10) 0.6488(4) 0.1647(6) 0.062(4) Uani 1 1 d . . . . .
H42A H 0.879940 0.643400 0.170996 0.074 Uiso 1 1 calc R U . . .
H42B H 0.812585 0.667891 0.163052 0.074 Uiso 1 1 calc R U . . .
C38 C 0.7893(9) 0.6185(3) 0.2596(6) 0.050(3) Uani 1 1 d . . . . .
H38 H 0.844600 0.610241 0.245158 0.060 Uiso 1 1 calc R U . . .
C39 C 0.7585(8) 0.6396(3) 0.2246(5) 0.049(3) Uani 1 1 d . . . . .
C40 C 0.6773(9) 0.6511(3) 0.2418(6) 0.053(3) Uani 1 1 d . . . . .
H40 H 0.655770 0.665848 0.217288 0.063 Uiso 1 1 calc R U . . .
C41 C 0.6245(9) 0.6411(4) 0.2962(6) 0.060(4) Uani 1 1 d . . . . .
H41 H 0.567339 0.649050 0.308165 0.072 Uiso 1 1 calc R U . . .
C36 C 0.6562(9) 0.6199(4) 0.3318(5) 0.061(4) Uani 1 1 d . . . . .
C37 C 0.7429(10) 0.6086(3) 0.3159(6) 0.058(4) Uani 1 1 d . . . . .
H37 H 0.768394 0.594877 0.342414 0.070 Uiso 1 1 calc R U . . .
C35 C 0.6045(10) 0.6096(3) 0.3935(5) 0.049(3) Uani 1 1 d . U . . .
H35A H 0.538312 0.615000 0.389761 0.059 Uiso 1 1 calc R U . . .
H35B H 0.606045 0.590524 0.392419 0.059 Uiso 1 1 calc R U . . .
C34 C 0.6448(11) 0.6459(4) 0.4735(8) 0.062(4) Uani 1 1 d . . . . .
C33 C 0.7066(15) 0.6643(4) 0.4414(8) 0.077(5) Uani 1 1 d . . . . .
H33 H 0.758186 0.658266 0.416034 0.092 Uiso 1 1 calc R U . . .
C32 C 0.691(2) 0.6897(4) 0.4472(10) 0.099(8) Uani 1 1 d . . . . .
H32 H 0.721572 0.701238 0.416914 0.119 Uiso 1 1 calc R U . . .
C31 C 0.641(2) 0.6981(5) 0.4891(12) 0.105(8) Uani 1 1 d . . . . .
H31 H 0.643496 0.716060 0.497595 0.127 Uiso 1 1 calc R U . . .
C30 C 0.5766(13) 0.6828(3) 0.5285(10) 0.072(5) Uani 1 1 d . . . . .
H30 H 0.531602 0.689788 0.558412 0.086 Uiso 1 1 calc R U . . .
C29 C 0.5895(12) 0.6560(3) 0.5164(7) 0.063(4) Uani 1 1 d . . . . .
C28 C 0.4237(10) 0.6404(4) 0.5536(6) 0.061(4) Uani 1 1 d . . . . .
H28A H 0.394461 0.631308 0.592381 0.073 Uiso 1 1 calc R U . . .
H28B H 0.405891 0.658776 0.555958 0.073 Uiso 1 1 calc R U . . .
C23 C 0.3338(10) 0.5930(3) 0.4254(7) 0.056(3) Uani 1 1 d . . . . .
H23 H 0.316240 0.575391 0.425349 0.067 Uiso 1 1 calc R U . . .
C24 C 0.3621(8) 0.6039(4) 0.4841(6) 0.054(4) Uani 1 1 d . . . . .
H24 H 0.363790 0.593901 0.524877 0.065 Uiso 1 1 calc R U . . .
C25 C 0.3888(10) 0.6291(4) 0.4870(6) 0.062(5) Uani 1 1 d . . . . .
C26 C 0.3850(10) 0.6439(3) 0.4259(8) 0.057(3) Uani 1 1 d . . . . .
H26 H 0.402405 0.661506 0.427180 0.068 Uiso 1 1 calc R U . . .
C27 C 0.3571(9) 0.6332(4) 0.3666(7) 0.064(4) Uani 1 1 d . . . . .
H27 H 0.355752 0.643232 0.325788 0.077 Uiso 1 1 calc R U . . .
C22 C 0.3293(8) 0.6068(4) 0.3641(6) 0.062(5) Uani 1 1 d . . . . .
C21 C 0.2968(9) 0.5937(4) 0.2996(6) 0.067(5) Uani 1 1 d . . . . .
H21A H 0.321651 0.575934 0.299363 0.080 Uiso 1 1 calc R U . . .
H21B H 0.322695 0.602906 0.259777 0.080 Uiso 1 1 calc R U . . .
C15 C 0.1164(6) 0.61850(19) 0.2006(4) 0.058(3) Uani 1 1 d G U . . .
C16 C 0.0826(6) 0.6417(2) 0.1746(4) 0.062(4) Uani 1 1 d G . . . .
H16 H 0.061936 0.642830 0.128016 0.075 Uiso 1 1 calc R U . . .
C17 C 0.0791(7) 0.66326(18) 0.2167(6) 0.075(5) Uani 1 1 d G . . . .
H17 H 0.055974 0.679123 0.198974 0.090 Uiso 1 1 calc R U . . .
C18 C 0.1093(8) 0.66162(18) 0.2849(5) 0.083(5) Uani 1 1 d G . . . .
H18 H 0.106889 0.676350 0.313701 0.099 Uiso 1 1 calc R U . . .
C19 C 0.1431(7) 0.6384(2) 0.3109(4) 0.078(5) Uani 1 1 d G . . . .
H19 H 0.163766 0.637284 0.357472 0.093 Uiso 1 1 calc R U . . .
C20 C 0.1466(6) 0.61685(17) 0.2687(4) 0.046(3) Uani 1 1 d G U . . .
C14 C 0.1748(8) 0.5995(4) 0.0951(6) 0.060(4) Uani 1 1 d . . . . .
H14A H 0.158698 0.585274 0.063028 0.072 Uiso 1 1 calc R U . . .
H14B H 0.156606 0.615895 0.072874 0.072 Uiso 1 1 calc R U . . .
C10 C 0.3285(9) 0.5778(4) 0.0965(6) 0.057(4) Uani 1 1 d . . . . .
H10 H 0.299399 0.562519 0.080131 0.068 Uiso 1 1 calc R U . . .
C11 C 0.2780(8) 0.5994(4) 0.1095(5) 0.055(4) Uani 1 1 d . . . . .
C12 C 0.3232(8) 0.6223(3) 0.1352(6) 0.054(3) Uani 1 1 d . . . . .
H12 H 0.289497 0.637887 0.140735 0.064 Uiso 1 1 calc R U . . .
C13 C 0.4166(8) 0.6208(3) 0.1514(6) 0.048(3) Uani 1 1 d . . . . .
H13 H 0.446723 0.635123 0.172415 0.058 Uiso 1 1 calc R U . . .
C8 C 0.4682(8) 0.5990(3) 0.1380(6) 0.041(2) Uani 1 1 d . U . . .
C9 C 0.4253(10) 0.5791(4) 0.1082(7) 0.064(4) Uani 1 1 d . . . . .
H9 H 0.462302 0.565011 0.094063 0.077 Uiso 1 1 calc R U . . .
C7 C 0.5761(7) 0.5983(3) 0.1487(6) 0.047(3) Uani 1 1 d . . . . .
H7A H 0.594473 0.610066 0.186631 0.056 Uiso 1 1 calc R U . . .
H7B H 0.595754 0.580675 0.161709 0.056 Uiso 1 1 calc R U . . .
C43 C 0.4698(9) 0.5235(4) 0.2223(8) 0.066(5) Uani 1 1 d . . . . .
C44 C 0.4478(13) 0.5334(4) 0.2821(8) 0.074(5) Uani 1 1 d . . . . .
H44 H 0.383624 0.535848 0.291711 0.088 Uiso 1 1 calc R U . . .
C45 C 0.5138(13) 0.5406(4) 0.3314(10) 0.074(5) Uani 1 1 d . . . . .
H45 H 0.495734 0.544830 0.376660 0.089 Uiso 1 1 calc R U . . .
C46 C 0.6067(10) 0.5414(3) 0.3135(8) 0.060(4) Uani 1 1 d . . . . .
H46 H 0.652898 0.548178 0.344348 0.071 Uiso 1 1 calc R U . . .
C47 C 0.6307(9) 0.5323(3) 0.2503(8) 0.060(4) Uani 1 1 d . . . . .
H47 H 0.693852 0.533127 0.236554 0.072 Uiso 1 1 calc R U . . .
C48 C 0.5615(9) 0.5216(3) 0.2048(8) 0.058(4) Uani 1 1 d . . . . .
C49 C 0.6302(10) 0.4845(4) 0.1432(8) 0.064(4) Uani 1 1 d . . . . .
H49A H 0.637020 0.477354 0.096447 0.076 Uiso 1 1 calc R U . . .
H49B H 0.586086 0.473185 0.167640 0.076 Uiso 1 1 calc R U . . .
C51 C 0.8030(11) 0.4915(3) 0.1466(8) 0.059(4) Uani 1 1 d . . . . .
H51 H 0.799358 0.496989 0.100120 0.071 Uiso 1 1 calc R U . . .
C50 C 0.7246(10) 0.4831(3) 0.1803(8) 0.053(3) Uani 1 1 d . . . . .
C55 C 0.7295(11) 0.4751(3) 0.2468(8) 0.063(4) Uani 1 1 d . . . . .
H55 H 0.673957 0.470398 0.269391 0.076 Uiso 1 1 calc R U . . .
C54 C 0.8171(12) 0.4738(3) 0.2830(10) 0.068(4) Uani 1 1 d . . . . .
H54 H 0.821259 0.467437 0.328699 0.081 Uiso 1 1 calc R U . . .
C53 C 0.9000(10) 0.4824(3) 0.2474(9) 0.058(4) Uani 1 1 d . . . . .
C52 C 0.8843(12) 0.4916(4) 0.1821(9) 0.071(4) Uani 1 1 d . . . . .
H52 H 0.936470 0.498861 0.159756 0.085 Uiso 1 1 calc R U . . .
C56 C 0.9889(13) 0.4823(3) 0.2861(11) 0.071(5) Uani 1 1 d . . . . .
H56A H 0.976308 0.483643 0.335730 0.085 Uiso 1 1 calc R U . . .
H56B H 1.026031 0.497468 0.272858 0.085 Uiso 1 1 calc R U . . .
C62 C 1.0211(7) 0.43271(17) 0.1721(5) 0.053(2) Uani 1 1 d DG U . . .
C61 C 1.0346(8) 0.4280(2) 0.1028(5) 0.077(3) Uani 1 1 d G U . . .
H61 H 1.005948 0.413537 0.081201 0.093 Uiso 1 1 calc R U . . .
C60 C 1.0902(9) 0.4445(3) 0.0650(4) 0.086(3) Uani 1 1 d G U . . .
H60 H 1.099523 0.441267 0.017643 0.104 Uiso 1 1 calc R U . . .
C59 C 1.1322(8) 0.4657(2) 0.0966(6) 0.082(3) Uani 1 1 d G U . . .
H59 H 1.170209 0.476912 0.070758 0.099 Uiso 1 1 calc R U . . .
C58 C 1.1186(7) 0.47036(19) 0.1659(6) 0.075(3) Uani 1 1 d G U . . .
H58 H 1.147323 0.484828 0.187432 0.090 Uiso 1 1 calc R U . . .
C57 C 1.0630(7) 0.4539(2) 0.2036(4) 0.071(3) Uani 1 1 d DG U . . .
C63 C 0.8694(16) 0.4169(5) 0.1903(14) 0.100(5) Uani 1 1 d . . . . .
H63A H 0.866703 0.415010 0.139690 0.120 Uiso 1 1 calc R U . . .
H63B H 0.848426 0.434619 0.200844 0.120 Uiso 1 1 calc R U . . .
C67 C 0.686(2) 0.3597(3) 0.2796(14) 0.20(2) Uani 1 1 d DG . . . .
C66 C 0.742(2) 0.3537(3) 0.2243(14) 0.19(2) Uani 1 1 d G . . . .
H66 H 0.742136 0.336694 0.206409 0.224 Uiso 1 1 calc R U . . .
C65 C 0.7971(18) 0.3726(4) 0.1952(12) 0.161(16) Uani 1 1 d G . . . .
H65 H 0.835287 0.368517 0.157466 0.193 Uiso 1 1 calc R U . . .
C64 C 0.7967(17) 0.3975(3) 0.2214(12) 0.127(10) Uani 1 1 d G . . . .
C69 C 0.7409(19) 0.4035(3) 0.2767(12) 0.160(16) Uani 1 1 d G . . . .
H69 H 0.740536 0.420523 0.294550 0.192 Uiso 1 1 calc R U . . .
C68 C 0.6855(18) 0.3846(3) 0.3057(12) 0.145(14) Uani 1 1 d G . . . .
H68 H 0.647383 0.388700 0.343493 0.174 Uiso 1 1 calc R U . . .
C70 C 0.604(3) 0.3414(7) 0.298(2) 0.236(7) Uani 1 1 d D U . . .
H70A H 0.631426 0.324075 0.304224 0.283 Uiso 1 1 calc R U . . .
H70B H 0.581619 0.346990 0.343050 0.283 Uiso 1 1 calc R U . . .
C76 C 0.413(2) 0.3737(5) 0.2335(14) 0.238(6) Uani 1 1 d DG U . . .
C75 C 0.3337(19) 0.3879(5) 0.2481(15) 0.240(7) Uani 1 1 d G U . . .
H75 H 0.305904 0.398600 0.213847 0.288 Uiso 1 1 calc R U . . .
C74 C 0.2949(17) 0.3863(5) 0.3127(16) 0.241(7) Uani 1 1 d G U . . .
H74 H 0.240619 0.396044 0.322696 0.290 Uiso 1 1 calc R U . . .
C73 C 0.336(2) 0.3706(5) 0.3628(13) 0.241(7) Uani 1 1 d G U . . .
H73 H 0.309081 0.369598 0.407034 0.289 Uiso 1 1 calc R U . . .
C72 C 0.415(2) 0.3564(5) 0.3483(16) 0.238(7) Uani 1 1 d G U . . .
H72 H 0.442827 0.345707 0.382525 0.285 Uiso 1 1 calc R U . . .
C71 C 0.4538(18) 0.3580(5) 0.2836(18) 0.236(7) Uani 1 1 d DG U . . .
C77 C 0.533(3) 0.3939(8) 0.158(3) 0.231(7) Uani 1 1 d D U . . .
H77A H 0.562142 0.392503 0.112102 0.278 Uiso 1 1 calc R U . . .
H77B H 0.581994 0.391604 0.193723 0.278 Uiso 1 1 calc R U . . .
C79 C 0.4309(14) 0.4317(4) 0.1112(10) 0.182(9) Uani 1 1 d G . . . .
H79 H 0.427261 0.422975 0.068362 0.218 Uiso 1 1 calc R U . . .
C80 C 0.3846(12) 0.4550(4) 0.1195(8) 0.148(7) Uani 1 1 d G . . . .
H80 H 0.349232 0.462149 0.082412 0.177 Uiso 1 1 calc R U . . .
C81 C 0.3899(10) 0.4677(3) 0.1822(8) 0.096(5) Uani 1 1 d G . . . .
C82 C 0.4417(11) 0.4572(3) 0.2366(7) 0.098(5) Uani 1 1 d G . . . .
H82 H 0.445331 0.465942 0.279407 0.117 Uiso 1 1 calc R U . . .
C83 C 0.4880(11) 0.4339(3) 0.2282(11) 0.128(7) Uani 1 1 d G . . . .
H83 H 0.523360 0.426768 0.265358 0.154 Uiso 1 1 calc R U . . .
C78 C 0.4826(13) 0.4212(3) 0.1655(13) 0.185(9) Uani 1 1 d G U . . .
C84 C 0.3436(11) 0.4914(5) 0.1899(10) 0.081(4) Uani 1 1 d . U . . .
H84A H 0.326448 0.493178 0.238670 0.097 Uiso 1 1 calc R U . . .
H84B H 0.284811 0.490802 0.162340 0.097 Uiso 1 1 calc R U . . .
C90 C 0.8870(9) 0.5417(3) -0.0459(6) 0.049(3) Uani 1 1 d . . . . .
C89 C 0.9691(9) 0.5317(3) -0.0108(7) 0.061(4) Uani 1 1 d . U . . .
H89 H 1.017469 0.543149 0.003487 0.073 Uiso 1 1 calc R U . . .
C88 C 0.9779(10) 0.5065(4) 0.0020(8) 0.063(4) Uani 1 1 d . . . . .
H88 H 1.033365 0.500021 0.023404 0.075 Uiso 1 1 calc R U . . .
C87 C 0.9046(16) 0.4894(4) -0.0164(9) 0.078(5) Uani 1 1 d . . . . .
H87 H 0.913042 0.471397 -0.010258 0.093 Uiso 1 1 calc R U . . .
C86 C 0.8231(11) 0.4983(4) -0.0424(7) 0.064(4) Uani 1 1 d . . . . .
H86 H 0.771734 0.487113 -0.050999 0.076 Uiso 1 1 calc R U . . .
C85 C 0.8166(9) 0.5250(3) -0.0565(6) 0.048(3) Uani 1 1 d . . . . .
C126 C 0.6898(8) 0.5262(3) -0.1450(6) 0.044(3) Uani 1 1 d . . . . .
H12B H 0.623478 0.531226 -0.151651 0.053 Uiso 1 1 calc R U . . .
H12C H 0.692662 0.507172 -0.143440 0.053 Uiso 1 1 calc R U . . .
C124 C 0.8259(10) 0.5245(3) -0.2241(6) 0.054(3) Uani 1 1 d . . . . .
H124 H 0.847697 0.509513 -0.200680 0.065 Uiso 1 1 calc R U . . .
C123 C 0.7449(8) 0.5357(3) -0.2052(6) 0.048(3) Uani 1 1 d . . . . .
C122 C 0.7092(8) 0.5562(3) -0.2445(6) 0.052(4) Uani 1 1 d . . . . .
H122 H 0.649929 0.563412 -0.234687 0.062 Uiso 1 1 calc R U . . .
C121 C 0.7618(7) 0.5661(3) -0.2981(6) 0.043(3) Uani 1 1 d . . . . .
H121 H 0.738399 0.580413 -0.323353 0.051 Uiso 1 1 calc R U . . .
C120 C 0.8466(8) 0.5556(3) -0.3158(6) 0.046(3) Uani 1 1 d . . . . .
C125 C 0.8775(9) 0.5347(3) -0.2778(6) 0.052(3) Uani 1 1 d . . . . .
H125 H 0.935565 0.526998 -0.288564 0.062 Uiso 1 1 calc R U . . .
C119 C 0.8986(8) 0.5652(3) -0.3764(7) 0.054(4) Uani 1 1 d . . . . .
H11A H 0.899077 0.584280 -0.375315 0.065 Uiso 1 1 calc R U . . .
H11B H 0.964182 0.559301 -0.372298 0.065 Uiso 1 1 calc R U . . .
C118 C 0.8582(8) 0.5281(3) -0.4557(7) 0.056(4) Uani 1 1 d . . . . .
C117 C 0.7991(10) 0.5112(3) -0.4203(7) 0.062(4) Uani 1 1 d . . . . .
H117 H 0.754106 0.518108 -0.390251 0.074 Uiso 1 1 calc R U . . .
C116 C 0.8051(13) 0.4867(4) -0.4279(11) 0.079(5) Uani 1 1 d . . . . .
H116 H 0.763608 0.475950 -0.403615 0.094 Uiso 1 1 calc R U . . .
C115 C 0.8725(15) 0.4749(4) -0.4720(10) 0.078(5) Uani 1 1 d . . . . .
H115 H 0.879636 0.456810 -0.475832 0.094 Uiso 1 1 calc R U . . .
C114 C 0.9280(15) 0.4929(4) -0.5096(8) 0.077(5) Uani 1 1 d . . . . .
H114 H 0.969652 0.486425 -0.542737 0.093 Uiso 1 1 calc R U . . .
C113 C 0.9235(11) 0.5180(3) -0.4999(7) 0.061(4) Uani 1 1 d . . . . .
C112 C 1.0772(10) 0.5330(4) -0.5366(7) 0.059(4) Uani 1 1 d . . . . .
H11C H 1.107303 0.541408 -0.576072 0.071 Uiso 1 1 calc R U . . .
H11D H 1.091593 0.514408 -0.538099 0.071 Uiso 1 1 calc R U . . .
C110 C 1.1141(11) 0.5308(4) -0.4077(7) 0.066(3) Uani 1 1 d . . . . .
H110 H 1.092925 0.513432 -0.406710 0.079 Uiso 1 1 calc R U . . .
C109 C 1.1156(9) 0.5446(3) -0.4696(6) 0.053(3) Uani 1 1 d . . . . .
C108 C 1.1457(10) 0.5697(4) -0.4694(7) 0.062(3) Uani 1 1 d . . . . .
H108 H 1.146548 0.579089 -0.511148 0.074 Uiso 1 1 calc R U . . .
C107 C 1.1756(7) 0.5816(4) -0.4071(6) 0.054(3) Uani 1 1 d . . . . .
H107 H 1.195784 0.599001 -0.406835 0.065 Uiso 1 1 calc R U . . .
C106 C 1.1750(8) 0.5678(3) -0.3484(6) 0.055(3) Uani 1 1 d . . . . .
C111 C 1.1446(8) 0.5432(4) -0.3472(6) 0.057(3) Uani 1 1 d . . . . .
H111 H 1.143820 0.534159 -0.304794 0.068 Uiso 1 1 calc R U . . .
C105 C 1.2079(8) 0.5811(4) -0.2826(7) 0.059(4) Uani 1 1 d . . . . .
H10B H 1.185167 0.599131 -0.283253 0.071 Uiso 1 1 calc R U . . .
H10C H 1.179493 0.572369 -0.243039 0.071 Uiso 1 1 calc R U . . .
C104 C 1.3564(8) 0.5559(3) -0.2478(7) 0.051(2) Uani 1 1 d . U . . .
C103 C 1.3600(8) 0.5365(3) -0.2920(8) 0.062(2) Uani 1 1 d . U . . .
H103 H 1.341055 0.538355 -0.338749 0.074 Uiso 1 1 calc R U . . .
C102 C 1.3940(11) 0.5130(4) -0.2649(8) 0.072(3) Uani 1 1 d . U . . .
H102 H 1.396873 0.498154 -0.293133 0.086 Uiso 1 1 calc R U . . .
C101 C 1.4241(12) 0.5120(4) -0.1942(9) 0.074(3) Uani 1 1 d . U . . .
H101 H 1.445569 0.496179 -0.174968 0.089 Uiso 1 1 calc R U . . .
C100 C 1.4221(12) 0.5330(4) -0.1559(9) 0.070(3) Uani 1 1 d . U . . .
H100 H 1.445895 0.532335 -0.110059 0.084 Uiso 1 1 calc R U . . .
C99 C 1.3852(7) 0.5565(3) -0.1816(7) 0.055(2) Uani 1 1 d . U . . .
C98 C 1.3286(8) 0.5757(4) -0.0758(6) 0.062(4) Uani 1 1 d . . . . .
H98A H 1.347754 0.559297 -0.053535 0.074 Uiso 1 1 calc R U . . .
H98B H 1.344091 0.589961 -0.043883 0.074 Uiso 1 1 calc R U . . .
C96 C 1.1812(7) 0.5546(4) -0.1161(6) 0.058(4) Uani 1 1 d . . . . .
H96 H 1.215918 0.539250 -0.122249 0.069 Uiso 1 1 calc R U . . .
C95 C 1.2238(7) 0.5753(3) -0.0912(6) 0.052(4) Uani 1 1 d . . . . .
C94 C 1.1729(9) 0.5973(3) -0.0783(5) 0.052(3) Uani 1 1 d . . . . .
H94 H 1.203624 0.612205 -0.060909 0.062 Uiso 1 1 calc R U . . .
C93 C 1.0778(8) 0.5976(3) -0.0904(6) 0.047(3) Uani 1 1 d . . . . .
H93 H 1.043573 0.612775 -0.080154 0.056 Uiso 1 1 calc R U . . .
C92 C 1.0309(8) 0.5764(3) -0.1172(5) 0.050(3) Uani 1 1 d . . . . .
C97 C 1.0835(8) 0.5550(4) -0.1339(6) 0.060(4) Uani 1 1 d . . . . .
H97 H 1.055246 0.540699 -0.156775 0.072 Uiso 1 1 calc R U . . .
C91 C 0.9300(8) 0.5757(3) -0.1276(6) 0.048(3) Uani 1 1 d . . . . .
H91A H 0.914569 0.563263 -0.164713 0.058 Uiso 1 1 calc R U . . .
H91B H 0.908191 0.592876 -0.142864 0.058 Uiso 1 1 calc R U . . .
C127 C 1.0341(10) 0.6515(3) -0.2010(8) 0.060(4) Uani 1 1 d . . . . .
C128 C 1.0609(9) 0.6412(4) -0.2661(8) 0.067(4) Uani 1 1 d . . . . .
H128 H 1.124649 0.640516 -0.278444 0.080 Uiso 1 1 calc R U . . .
C129 C 0.9906(10) 0.6321(4) -0.3106(9) 0.070(5) Uani 1 1 d . . . . .
H129 H 1.006705 0.624872 -0.353526 0.084 Uiso 1 1 calc R U . . .
C130 C 0.9001(9) 0.6336(4) -0.2933(8) 0.061(4) Uani 1 1 d . . . . .
H130 H 0.852937 0.628320 -0.325310 0.073 Uiso 1 1 calc R U . . .
C131 C 0.8749(10) 0.6427(3) -0.2303(7) 0.052(3) Uani 1 1 d . . . . .
H131 H 0.811170 0.642423 -0.217888 0.062 Uiso 1 1 calc R U . . .
C132 C 0.9394(9) 0.6518(3) -0.1864(7) 0.053(3) Uani 1 1 d . . . . .
C133 C 0.8762(11) 0.6901(3) -0.1253(8) 0.056(3) Uani 1 1 d . . . . .
H13B H 0.920719 0.701300 -0.149532 0.067 Uiso 1 1 calc R U . . .
H13C H 0.869449 0.697152 -0.078529 0.067 Uiso 1 1 calc R U . . .
C139 C 0.7718(14) 0.6994(3) -0.2318(9) 0.070(5) Uani 1 1 d . . . . .
H139 H 0.825214 0.704527 -0.256340 0.084 Uiso 1 1 calc R U . . .
C134 C 0.7828(10) 0.6919(3) -0.1622(7) 0.055(4) Uani 1 1 d . . . . .
C135 C 0.7033(10) 0.6841(4) -0.1278(7) 0.066(4) Uani 1 1 d . . . . .
H135 H 0.708779 0.679298 -0.080855 0.079 Uiso 1 1 calc R U . . .
C136 C 0.6164(9) 0.6833(3) -0.1604(9) 0.061(4) Uani 1 1 d . . . . .
H136 H 0.562253 0.677504 -0.137754 0.074 Uiso 1 1 calc R U . . .
C137 C 0.6130(14) 0.6918(4) -0.2299(8) 0.077(6) Uani 1 1 d . . . . .
C138 C 0.6868(14) 0.6994(3) -0.2644(7) 0.065(4) Uani 1 1 d . . . . .
H138 H 0.680572 0.704824 -0.310865 0.078 Uiso 1 1 calc R U . . .
C140 C 0.5105(15) 0.6914(5) -0.2646(13) 0.097(7) Uani 1 1 d . . . . .
H14C H 0.515732 0.687298 -0.313957 0.117 Uiso 1 1 calc R U . . .
H14D H 0.473644 0.677551 -0.243194 0.117 Uiso 1 1 calc R U . . .
C146 C 0.4843(7) 0.74251(17) -0.1563(5) 0.044(2) Uani 1 1 d DG U . . .
C145 C 0.4725(9) 0.7480(3) -0.0872(6) 0.108(7) Uani 1 1 d G . . . .
H145 H 0.501703 0.762668 -0.067154 0.129 Uiso 1 1 calc R U . . .
C144 C 0.4179(10) 0.7319(4) -0.0473(5) 0.112(6) Uani 1 1 d G . . . .
H144 H 0.409899 0.735670 -0.000110 0.135 Uiso 1 1 calc R U . . .
C143 C 0.3752(8) 0.7104(3) -0.0766(7) 0.110(6) Uani 1 1 d G . . . .
H143 H 0.337917 0.699470 -0.049423 0.132 Uiso 1 1 calc R U . . .
C142 C 0.3870(8) 0.7050(2) -0.1458(8) 0.105(6) Uani 1 1 d G . . . .
H142 H 0.357739 0.690268 -0.165779 0.126 Uiso 1 1 calc R U . . .
C141 C 0.4415(8) 0.7210(2) -0.1856(5) 0.076(4) Uani 1 1 d DG . . . .
C147 C 0.6512(14) 0.7573(4) -0.1712(11) 0.093(6) Uani 1 1 d D . . . .
H14E H 0.660304 0.761495 -0.121971 0.111 Uiso 1 1 calc R U . . .
H14F H 0.675582 0.739751 -0.179688 0.111 Uiso 1 1 calc R U . . .
C151 C 0.8209(16) 0.8114(3) -0.2741(12) 0.143(5) Uani 1 1 d DG U . . .
C150 C 0.7655(18) 0.8191(3) -0.2201(12) 0.144(6) Uani 1 1 d G U . . .
H150 H 0.769479 0.836283 -0.203264 0.173 Uiso 1 1 calc R U . . .
C149 C 0.7043(17) 0.8018(3) -0.1908(11) 0.143(6) Uani 1 1 d G U . . .
H149 H 0.666407 0.807019 -0.153898 0.171 Uiso 1 1 calc R U . . .
C148 C 0.6984(16) 0.7767(3) -0.2155(11) 0.139(6) Uani 1 1 d DG U . . .
C153 C 0.7539(17) 0.7690(3) -0.2694(11) 0.139(6) Uani 1 1 d G U . . .
H153 H 0.749874 0.751848 -0.286302 0.167 Uiso 1 1 calc R U . . .
C152 C 0.8151(17) 0.7864(3) -0.2988(11) 0.140(6) Uani 1 1 d G U . . .
H152 H 0.852948 0.781112 -0.335670 0.168 Uiso 1 1 calc R U . . .
C154 C 0.878(2) 0.8334(5) -0.3082(18) 0.154(5) Uani 1 1 d D U . . .
H15A H 0.892316 0.828790 -0.356249 0.184 Uiso 1 1 calc R U . . .
H15B H 0.842328 0.849657 -0.308516 0.184 Uiso 1 1 calc R U . . .
C160 C 1.080(2) 0.8007(5) -0.2469(12) 0.178(6) Uani 1 1 d DG U . . .
C159 C 1.1509(17) 0.7838(5) -0.2649(14) 0.187(7) Uani 1 1 d G U . . .
H159 H 1.184633 0.774600 -0.230249 0.224 Uiso 1 1 calc R U . . .
C158 C 1.1722(16) 0.7804(4) -0.3336(16) 0.195(7) Uani 1 1 d G U . . .
H158 H 1.220402 0.768784 -0.345843 0.234 Uiso 1 1 calc R U . . .
C157 C 1.1228(18) 0.7938(5) -0.3842(12) 0.199(7) Uani 1 1 d G U . . .
H157 H 1.137356 0.791456 -0.431161 0.239 Uiso 1 1 calc R U . . .
C156 C 1.0523(16) 0.8107(5) -0.3662(14) 0.192(6) Uani 1 1 d G U . . .
H156 H 1.018540 0.819945 -0.400886 0.230 Uiso 1 1 calc R U . . .
C155 C 1.0310(18) 0.8142(4) -0.2976(16) 0.179(6) Uani 1 1 d DG U . . .
C161 C 0.973(3) 0.7780(6) -0.149(2) 0.159(11) Uani 1 1 d . . . . .
H16B H 0.961055 0.780699 -0.099781 0.191 Uiso 1 1 calc R U . . .
H16C H 0.912391 0.777808 -0.174198 0.191 Uiso 1 1 calc R U . . .
C165 C 1.1132(10) 0.7051(3) -0.1679(8) 0.089(5) Uani 1 1 d G U . . .
C166 C 1.0615(12) 0.7145(3) -0.2237(7) 0.103(5) Uani 1 1 d G U . . .
H166 H 1.057430 0.704815 -0.265085 0.123 Uiso 1 1 calc R U . . .
C167 C 1.0158(12) 0.7380(3) -0.2189(9) 0.130(7) Uani 1 1 d G U . . .
H167 H 0.980429 0.744409 -0.257056 0.156 Uiso 1 1 calc R U . . .
C162 C 1.0217(13) 0.7521(3) -0.1584(11) 0.127(7) Uani 1 1 d G U . . .
C163 C 1.0734(14) 0.7427(3) -0.1026(8) 0.132(7) Uani 1 1 d G U . . .
H163 H 1.077438 0.752337 -0.061174 0.158 Uiso 1 1 calc R U . . .
C164 C 1.1191(11) 0.7192(3) -0.1073(7) 0.108(6) Uani 1 1 d G U . . .
H164 H 1.154441 0.712744 -0.069201 0.129 Uiso 1 1 calc R U . . .
C168 C 1.1645(12) 0.6805(5) -0.1724(9) 0.091(7) Uani 1 1 d . . . . .
H16D H 1.182672 0.677186 -0.220328 0.110 Uiso 1 1 calc R U . . .
H16E H 1.221809 0.681068 -0.143022 0.110 Uiso 1 1 calc R U . . .
C1A C 0.5768(17) 0.4984(6) -0.3567(14) 0.100(6) Uani 0.93(2) 1 d . . P . .
H1A H 0.629487 0.499292 -0.326299 0.121 Uiso 0.93(2) 1 calc R U P . .
C2A C 0.523(3) 0.4772(6) -0.372(2) 0.148(13) Uani 0.93(2) 1 d D . P . .
C3A C 0.4402(16) 0.4859(4) -0.4218(12) 0.129(9) Uani 0.93(2) 1 d G . P . .
C8A C 0.4648(11) 0.5112(4) -0.4360(9) 0.106(6) Uani 0.93(2) 1 d G . P . .
C7A C 0.4116(15) 0.5256(4) -0.4825(10) 0.112(7) Uani 0.93(2) 1 d G . P . .
H7AA H 0.428395 0.542922 -0.492222 0.134 Uiso 0.93(2) 1 calc R U P . .
C6A C 0.3337(16) 0.5147(5) -0.5150(11) 0.144(11) Uani 0.93(2) 1 d G . P . .
H6A H 0.297353 0.524535 -0.546812 0.173 Uiso 0.93(2) 1 calc R U P . .
C5A C 0.3091(17) 0.4894(5) -0.5008(16) 0.20(2) Uani 0.93(2) 1 d G . P . .
H5AA H 0.255917 0.481928 -0.522983 0.242 Uiso 0.93(2) 1 calc R U P . .
C4A C 0.362(2) 0.4750(4) -0.4542(17) 0.21(2) Uani 0.93(2) 1 d G . P . .
H4AA H 0.345522 0.457708 -0.444562 0.248 Uiso 0.93(2) 1 calc R U P . .
C9A C 0.525(3) 0.4498(7) -0.344(2) 0.171(9) Uani 0.93(2) 1 d D U P . .
H9AA H 0.460610 0.442907 -0.347822 0.205 Uiso 0.93(2) 1 calc R U P . .
H9AB H 0.563936 0.439412 -0.374491 0.205 Uiso 0.93(2) 1 calc R U P . .
C10A C 0.559(3) 0.4446(8) -0.2715(17) 0.161(9) Uani 0.93(2) 1 d D U P . .
H10D H 0.541573 0.461845 -0.253091 0.193 Uiso 0.93(2) 1 calc R U P . .
O1A O 0.824(2) 0.4519(7) -0.2563(19) 0.195(11) Uani 0.93(2) 1 d D U P . .
N1A N 0.5385(16) 0.5174(6) -0.3939(12) 0.110(6) Uani 0.93(2) 1 d . . P . .
H1AA H 0.560109 0.533245 -0.391303 0.132 Uiso 0.93(2) 1 calc R U P . .
N2A N 0.661(2) 0.4503(6) -0.2761(19) 0.167(9) Uani 0.93(2) 1 d D U P . .
H2AA H 0.683575 0.449270 -0.317763 0.200 Uiso 0.93(2) 1 calc R U P . .
C12A C 0.733(3) 0.4575(9) -0.220(3) 0.172(11) Uani 0.93(2) 1 d D U P . .
C11A C 0.510(4) 0.4293(10) -0.217(2) 0.198(15) Uani 0.93(2) 1 d D U P . .
C1B C 0.927(3) 0.6785(8) 0.375(3) 0.103(8) Uani 0.55(2) 1 d . U P . .
H1B H 0.889549 0.678849 0.333751 0.123 Uiso 0.55(2) 1 calc R U P . .
C2B C 0.960(3) 0.7006(9) 0.414(3) 0.110(8) Uani 0.55(2) 1 d . U P . .
C3B C 1.0332(19) 0.6904(5) 0.4668(17) 0.110(8) Uani 0.55(2) 1 d G U P . .
C4B C 1.095(2) 0.7020(4) 0.514(2) 0.129(10) Uani 0.55(2) 1 d G U P . .
H4B H 1.096062 0.720243 0.517902 0.155 Uiso 0.55(2) 1 calc R U P . .
C5B C 1.153(2) 0.6869(6) 0.5547(17) 0.133(10) Uani 0.55(2) 1 d G U P . .
H5B H 1.195337 0.694849 0.586769 0.159 Uiso 0.55(2) 1 calc R U P . .
C6B C 1.1512(19) 0.6603(6) 0.5486(15) 0.119(9) Uani 0.55(2) 1 d G U P . .
H6B H 1.191497 0.649962 0.576593 0.143 Uiso 0.55(2) 1 calc R U P . .
C7B C 1.0899(19) 0.6487(4) 0.5017(15) 0.092(7) Uani 0.55(2) 1 d G U P . .
H7BA H 1.088382 0.630470 0.497548 0.111 Uiso 0.55(2) 1 calc R U P . .
C8B C 1.0310(17) 0.6638(5) 0.4608(13) 0.097(7) Uani 0.55(2) 1 d G U P . .
C9B C 0.956(4) 0.7309(9) 0.427(4) 0.139(14) Uani 0.55(2) 1 d . U P . .
N1B N 0.961(2) 0.6564(7) 0.4087(18) 0.092(7) Uani 0.55(2) 1 d . U P . .
H1BA H 0.943462 0.640496 0.399926 0.110 Uiso 0.55(2) 1 calc R U P . .
C3S C 0.8743(8) 0.5443(3) 0.2936(7) 0.044(3) Uani 1 1 d . . . . .
C4S C 0.9104(10) 0.5552(4) 0.2303(7) 0.067(5) Uani 1 1 d . . . . .
H4SA H 0.858152 0.560423 0.200072 0.100 Uiso 1 1 calc R U . . .
H4SB H 0.948128 0.542253 0.207045 0.100 Uiso 1 1 calc R U . . .
H4SC H 0.949242 0.570264 0.241294 0.100 Uiso 1 1 calc R U . . .
C1S C 0.6336(9) 0.6312(3) -0.2738(7) 0.059(4) Uani 1 1 d . . . . .
C2S C 0.5921(10) 0.6197(3) -0.2147(7) 0.050(3) Uani 1 1 d . . . . .
H2SA H 0.556836 0.604372 -0.228748 0.075 Uiso 1 1 calc R U . . .
H2SB H 0.549841 0.632126 -0.193532 0.075 Uiso 1 1 calc R U . . .
H2SC H 0.641283 0.614857 -0.181375 0.075 Uiso 1 1 calc R U . . .
C7S C 0.627(3) 0.4682(7) 0.4193(13) 0.088(10) Uani 0.5 1 d D U P . .
N4S N 0.631(4) 0.4467(8) 0.402(3) 0.139(15) Uani 0.5 1 d D U P . .
N3S N 0.869(3) 0.7283(5) -0.392(2) 0.093(10) Uani 0.5 1 d . U P . .
O4W O 0.399(4) 0.6830(8) 0.226(4) 0.25(4) Uani 0.5 1 d . . P . .
C6S C 0.861(3) 0.6791(5) -0.4192(18) 0.067(8) Uani 0.5 1 d . U P . .
H6SA H 0.855945 0.676156 -0.468861 0.101 Uiso 0.5 1 calc R U P . .
H6SB H 0.807643 0.671151 -0.396773 0.101 Uiso 0.5 1 calc R U P . .
H6SC H 0.919100 0.671383 -0.401258 0.101 Uiso 0.5 1 calc R U P . .
C5S C 0.862(3) 0.7086(6) -0.4046(17) 0.072(8) Uani 0.5 1 d . U P . .
O2W O 0.299(3) 0.3736(13) 0.087(3) 0.24(4) Uani 0.5 1 d . . P . .

loop_
_atom_site_aniso_label
_atom_site_aniso_U_11
_atom_site_aniso_U_22
_atom_site_aniso_U_33
_atom_site_aniso_U_23
_atom_site_aniso_U_13
_atom_site_aniso_U_12
Pd1 0.0128(3) 0.0882(7) 0.0238(3) 0.0002(4) 0.0019(2) -0.0065(4)
Pd3 0.0283(4) 0.0820(7) 0.0243(4) -0.0068(4) -0.0012(3) -0.0018(5)
Pd2 0.0174(4) 0.1102(9) 0.0329(4) -0.0045(5) 0.0041(3) -0.0027(5)
Pd4 0.0242(5) 0.1152(10) 0.0501(6) -0.0074(6) 0.0080(4) -0.0175(6)
Pd5 0.1354(17) 0.0757(10) 0.0973(12) 0.0007(8) 0.0378(11) 0.0271(11)
Pd6 0.259(5) 0.173(3) 0.395(7) -0.153(4) 0.213(5) -0.133(3)
Pd7 0.0132(3) 0.0857(7) 0.0242(3) -0.0012(4) 0.0015(2) -0.0076(4)
Pd9 0.0254(4) 0.0813(7) 0.0261(4) -0.0066(4) 0.0009(3) -0.0026(4)
Pd8 0.0184(4) 0.1131(9) 0.0334(4) -0.0048(5) 0.0025(3) -0.0029(5)
Pd10 0.0244(5) 0.0995(9) 0.0514(6) -0.0024(5) 0.0059(4) -0.0143(5)
Pd11 0.193(3) 0.0893(12) 0.0796(11) 0.0026(8) 0.0163(13) 0.0568(14)
Pd12 0.298(6) 0.105(2) 0.380(7) -0.025(3) 0.182(6) -0.079(3)
Cl2 0.0220(12) 0.091(2) 0.0291(12) 0.0004(12) 0.0036(9) -0.0096(14)
Cl1 0.0138(11) 0.101(3) 0.0329(12) -0.0027(13) -0.0028(9) -0.0066(14)
Cl6 0.0277(14) 0.085(2) 0.0449(15) -0.0111(14) 0.0018(11) -0.0034(15)
Cl5 0.0339(15) 0.091(2) 0.0315(13) -0.0009(13) 0.0024(10) 0.0003(16)
Cl4 0.0352(16) 0.118(3) 0.0455(17) -0.0018(18) 0.0076(13) -0.003(2)
Cl3 0.0493(19) 0.104(3) 0.0462(18) -0.0106(17) 0.0024(14) -0.006(2)
Cl7 0.0316(17) 0.160(5) 0.066(2) -0.005(3) 0.0004(15) -0.024(2)
Cl8 0.0346(16) 0.102(3) 0.0525(18) -0.0073(17) 0.0115(13) -0.0203(18)
Cl9 0.177(7) 0.098(4) 0.092(4) 0.003(3) 0.029(4) 0.056(4)
Cl10 0.235(11) 0.065(3) 0.183(8) 0.004(4) 0.094(8) 0.029(5)
Cl11 0.374(18) 0.143(7) 0.53(2) -0.188(10) 0.341(16) -0.158(9)
Cl12 0.42(3) 0.37(2) 0.37(2) -0.265(15) 0.166(18) -0.163(19)
Cl14 0.0227(12) 0.085(2) 0.0325(13) 0.0005(13) 0.0024(9) -0.0070(14)
Cl13 0.0141(11) 0.096(2) 0.0321(12) -0.0023(13) 0.0002(9) -0.0075(13)
Cl18 0.0320(14) 0.080(2) 0.0420(15) -0.0079(14) 0.0035(11) -0.0091(15)
Cl17 0.0337(15) 0.102(3) 0.0291(13) -0.0013(13) 0.0022(10) -0.0034(17)
Cl16 0.0355(16) 0.116(3) 0.0454(17) 0.0049(18) 0.0039(13) -0.0004(19)
Cl15 0.0445(18) 0.114(3) 0.0404(16) -0.0084(17) 0.0032(13) -0.003(2)
Cl19 0.0298(16) 0.130(4) 0.069(2) -0.008(2) 0.0025(15) -0.016(2)
Cl20 0.0371(16) 0.107(3) 0.0454(17) -0.0022(17) 0.0083(13) -0.0182(19)
Cl21 0.50(3) 0.172(8) 0.092(5) -0.039(5) -0.067(9) 0.190(13)
Cl22 0.384(19) 0.108(6) 0.124(6) 0.050(5) 0.082(9) 0.057(8)
Cl23 0.41(2) 0.092(6) 0.40(2) -0.016(8) 0.279(18) -0.014(9)
Cl24 0.45(3) 0.245(16) 0.220(15) -0.075(11) 0.112(17) -0.095(17)
O1W 0.26(5) 0.24(4) 0.23(5) 0.00(4) 0.14(4) -0.14(4)
O3W 0.10(2) 0.33(7) 0.10(2) 0.09(3) -0.06(2) -0.10(3)
N2 0.036(5) 0.095(9) 0.024(4) -0.007(5) 0.001(4) -0.003(6)
N1 0.016(4) 0.063(6) 0.035(5) -0.009(4) 0.008(3) -0.010(4)
N6 0.039(6) 0.087(8) 0.022(4) 0.001(4) 0.003(4) -0.013(6)
N5 0.039(6) 0.086(8) 0.027(5) -0.001(5) 0.006(4) 0.007(6)
N4 0.023(5) 0.142(11) 0.012(4) -0.014(5) -0.004(3) 0.011(6)
N3 0.011(4) 0.127(10) 0.026(4) -0.008(5) -0.003(3) -0.006(5)
N7 0.016(5) 0.111(11) 0.070(8) -0.002(7) 0.014(5) -0.020(6)
N8 0.032(6) 0.105(10) 0.037(5) -0.009(6) 0.012(4) -0.006(7)
N9 0.066(8) 0.059(7) 0.082(5) -0.007(4) 0.001(5) 0.006(6)
N10 0.088(7) 0.082(7) 0.086(8) -0.019(6) 0.027(6) -0.016(6)
N11 0.261(14) 0.139(10) 0.308(15) -0.110(9) 0.196(11) -0.099(9)
N12 0.242(13) 0.161(10) 0.312(14) -0.099(9) 0.193(11) -0.098(9)
N14 0.010(4) 0.078(7) 0.030(4) 0.000(4) 0.000(3) 0.007(4)
N13 0.024(5) 0.096(8) 0.016(4) 0.005(4) 0.006(3) -0.007(5)
N18 0.035(5) 0.080(8) 0.022(4) -0.002(4) 0.002(4) -0.003(5)
N17 0.031(5) 0.088(8) 0.023(4) -0.015(4) -0.001(4) 0.013(5)
N16 0.020(4) 0.095(5) 0.044(5) -0.003(4) 0.008(3) -0.015(4)
N15 0.015(4) 0.107(6) 0.049(5) -0.006(4) 0.004(4) -0.014(5)
N19 0.037(7) 0.121(13) 0.073(9) -0.014(8) 0.004(6) -0.013(8)
N20 0.026(5) 0.097(9) 0.042(6) 0.007(5) 0.003(4) -0.027(6)
N21 0.067(9) 0.122(11) 0.088(7) -0.023(7) -0.018(7) 0.030(9)
N22 0.104(9) 0.075(9) 0.120(12) -0.001(8) 0.046(9) -0.015(8)
N23 0.177(9) 0.115(8) 0.195(10) 0.016(8) 0.058(8) -0.035(7)
N24 0.182(15) 0.112(12) 0.234(13) 0.013(12) 0.068(12) -0.033(11)
N1S 0.052(7) 0.079(8) 0.033(5) -0.009(5) -0.006(5) -0.016(6)
N2S 0.054(7) 0.128(12) 0.029(5) -0.003(6) -0.006(5) -0.018(8)
C8S 0.09(2) 0.16(3) 0.030(13) -0.008(15) 0.003(14) 0.00(2)
C6 0.022(5) 0.097(10) 0.024(5) 0.001(5) 0.002(4) 0.002(6)
C5 0.035(7) 0.107(13) 0.029(6) -0.015(6) 0.002(5) 0.010(8)
C4 0.054(9) 0.094(13) 0.047(8) 0.004(7) 0.007(6) 0.034(9)
C3 0.043(8) 0.099(13) 0.063(9) 0.014(8) 0.008(7) 0.023(9)
C2 0.049(8) 0.102(13) 0.038(7) -0.001(7) 0.008(6) -0.003(8)
C1 0.036(7) 0.102(12) 0.022(5) 0.000(6) 0.001(4) -0.002(7)
C42 0.045(8) 0.111(13) 0.031(6) -0.014(7) -0.001(5) -0.015(8)
C38 0.027(6) 0.086(10) 0.037(6) -0.011(6) -0.003(5) -0.006(6)
C39 0.026(5) 0.101(11) 0.020(5) 0.001(5) 0.003(4) -0.018(6)
C40 0.027(6) 0.094(11) 0.037(6) -0.012(6) 0.004(5) 0.003(7)
C41 0.029(6) 0.122(13) 0.030(6) 0.006(7) 0.009(5) -0.003(8)
C36 0.033(6) 0.135(14) 0.015(5) -0.013(6) 0.002(4) -0.001(8)
C37 0.044(7) 0.099(11) 0.032(6) 0.008(6) -0.009(5) 0.007(8)
C35 0.055(7) 0.083(8) 0.008(4) 0.001(4) 0.005(4) -0.001(6)
C34 0.045(8) 0.088(12) 0.053(8) -0.011(7) -0.011(6) -0.012(8)
C33 0.079(12) 0.101(15) 0.050(9) 0.009(8) -0.003(8) -0.009(11)
C32 0.16(2) 0.080(14) 0.054(11) 0.012(9) -0.006(13) -0.036(15)
C31 0.15(2) 0.098(16) 0.067(13) -0.012(11) 0.002(14) -0.039(16)
C30 0.067(11) 0.061(10) 0.088(12) -0.002(8) 0.013(9) 0.017(9)
C29 0.067(10) 0.082(11) 0.039(7) 0.004(6) -0.020(7) -0.012(8)
C28 0.052(8) 0.105(12) 0.026(6) -0.001(6) -0.007(5) -0.015(8)
C23 0.043(7) 0.084(10) 0.040(7) 0.005(6) 0.009(5) 0.001(7)
C24 0.020(5) 0.108(12) 0.035(6) 0.014(6) -0.003(4) -0.010(7)
C25 0.036(7) 0.130(14) 0.021(5) 0.011(6) -0.002(5) 0.013(8)
C26 0.040(7) 0.070(9) 0.060(8) 0.004(7) 0.006(6) 0.008(7)
C27 0.041(7) 0.110(13) 0.041(7) 0.023(7) -0.007(6) -0.011(8)
C22 0.023(5) 0.140(15) 0.024(5) 0.007(7) -0.001(4) 0.003(8)
C21 0.030(6) 0.145(16) 0.024(5) -0.013(7) -0.003(4) -0.012(8)
C15 0.026(5) 0.108(9) 0.041(6) -0.011(6) 0.005(4) 0.010(6)
C16 0.022(6) 0.110(13) 0.056(8) 0.006(8) 0.007(5) 0.002(7)
C17 0.042(8) 0.111(14) 0.072(10) 0.023(10) 0.004(7) 0.003(9)
C18 0.060(10) 0.111(14) 0.076(11) -0.011(10) -0.012(9) -0.021(11)
C19 0.036(7) 0.133(16) 0.064(10) -0.019(10) -0.009(7) 0.003(9)
C20 0.019(4) 0.082(8) 0.036(5) -0.010(5) 0.010(4) -0.007(5)
C14 0.020(5) 0.123(13) 0.036(6) -0.009(7) -0.004(4) -0.003(7)
C10 0.032(6) 0.106(12) 0.033(6) -0.013(6) 0.003(5) -0.022(8)
C11 0.017(5) 0.126(12) 0.022(5) -0.003(6) 0.003(4) 0.005(7)
C12 0.026(6) 0.095(11) 0.041(6) 0.006(6) 0.008(5) -0.001(7)
C13 0.025(6) 0.075(9) 0.046(7) -0.012(6) 0.011(5) -0.001(6)
C8 0.023(4) 0.059(5) 0.041(4) 0.000(4) 0.011(3) -0.003(4)
C9 0.035(7) 0.119(14) 0.039(6) 0.001(7) 0.006(5) -0.019(8)
C7 0.016(5) 0.092(10) 0.033(5) 0.005(6) 0.014(4) -0.003(6)
C43 0.021(6) 0.125(14) 0.054(8) 0.011(8) 0.006(5) 0.000(8)
C44 0.059(10) 0.115(14) 0.046(8) -0.009(8) 0.003(7) 0.003(10)
C45 0.056(9) 0.098(13) 0.069(10) -0.005(9) 0.017(8) -0.011(9)
C46 0.036(7) 0.085(10) 0.057(8) -0.010(7) 0.000(6) 0.000(7)
C47 0.023(6) 0.101(12) 0.057(8) 0.002(7) 0.005(5) 0.013(7)
C48 0.028(6) 0.088(11) 0.059(8) -0.005(7) 0.009(5) -0.009(7)
C49 0.034(7) 0.097(13) 0.061(9) -0.014(8) 0.009(6) -0.010(8)
C51 0.042(8) 0.072(10) 0.064(9) 0.003(7) 0.014(6) 0.003(7)
C50 0.049(8) 0.050(8) 0.059(8) -0.008(6) 0.007(6) -0.008(6)
C55 0.045(8) 0.086(11) 0.059(9) -0.017(7) 0.021(6) -0.001(8)
C54 0.053(9) 0.073(11) 0.078(11) 0.003(8) 0.016(8) -0.003(8)
C53 0.039(7) 0.042(7) 0.094(11) -0.006(7) -0.010(7) -0.005(6)
C52 0.063(11) 0.084(12) 0.064(10) 0.008(8) 0.011(8) 0.005(9)
C56 0.063(10) 0.057(9) 0.091(12) -0.009(8) -0.017(9) 0.009(8)
C62 0.034(4) 0.050(4) 0.074(4) -0.005(3) 0.004(3) 0.022(3)
C61 0.066(7) 0.088(7) 0.079(4) -0.011(4) 0.015(4) 0.003(6)
C60 0.065(7) 0.104(7) 0.091(6) 0.003(5) 0.015(5) 0.002(6)
C59 0.054(7) 0.096(7) 0.098(6) 0.009(5) 0.006(5) 0.007(6)
C58 0.043(6) 0.084(6) 0.096(6) 0.009(5) 0.000(5) 0.002(5)
C57 0.059(6) 0.069(5) 0.085(5) -0.007(4) 0.005(4) 0.001(4)
C63 0.081(6) 0.106(12) 0.115(14) -0.027(9) 0.027(7) -0.025(8)
C67 0.30(5) 0.074(11) 0.22(3) -0.019(15) 0.16(4) -0.029(18)
C66 0.25(4) 0.088(13) 0.23(3) -0.068(17) 0.14(3) -0.055(19)
C65 0.21(3) 0.100(12) 0.17(3) -0.039(14) 0.10(3) -0.040(16)
C64 0.15(2) 0.089(10) 0.15(2) -0.018(11) 0.069(17) -0.021(12)
C69 0.20(3) 0.085(12) 0.20(3) -0.016(14) 0.13(3) -0.018(15)
C68 0.21(3) 0.082(11) 0.14(2) -0.013(12) 0.10(2) -0.013(15)
C70 0.263(14) 0.144(11) 0.309(16) -0.109(11) 0.193(11) -0.090(10)
C76 0.253(13) 0.156(9) 0.313(14) -0.099(9) 0.197(10) -0.095(8)
C75 0.258(13) 0.158(10) 0.314(15) -0.098(10) 0.198(11) -0.091(9)
C74 0.260(14) 0.159(11) 0.314(15) -0.097(10) 0.199(11) -0.088(9)
C73 0.261(14) 0.156(11) 0.314(15) -0.099(10) 0.199(11) -0.087(9)
C72 0.259(14) 0.151(10) 0.312(15) -0.102(9) 0.200(11) -0.090(9)
C71 0.258(13) 0.149(9) 0.311(14) -0.103(9) 0.198(10) -0.093(9)
C77 0.235(14) 0.160(10) 0.307(15) -0.098(10) 0.191(11) -0.094(9)
C79 0.116(17) 0.23(2) 0.205(18) -0.126(15) 0.105(13) -0.116(13)
C80 0.102(15) 0.222(18) 0.123(11) -0.077(12) 0.074(9) -0.109(12)
C81 0.074(10) 0.114(10) 0.100(10) -0.023(7) 0.036(7) -0.055(7)
C82 0.083(11) 0.085(10) 0.127(12) -0.001(9) 0.044(9) -0.038(8)
C83 0.088(14) 0.092(11) 0.208(18) -0.038(11) 0.079(13) -0.036(9)
C78 0.158(18) 0.163(14) 0.239(19) -0.087(12) 0.122(14) -0.098(11)
C84 0.042(7) 0.129(9) 0.071(8) 0.005(7) 0.024(6) -0.040(6)
C90 0.034(6) 0.089(10) 0.026(5) -0.014(5) 0.007(4) -0.001(7)
C89 0.019(5) 0.101(10) 0.063(7) 0.007(7) 0.006(5) -0.001(6)
C88 0.031(7) 0.102(13) 0.054(8) -0.006(8) -0.001(6) 0.014(8)
C87 0.101(15) 0.068(11) 0.064(10) 0.005(8) 0.016(9) 0.008(11)
C86 0.038(7) 0.107(13) 0.046(7) -0.008(7) 0.010(6) -0.011(8)
C85 0.031(6) 0.077(9) 0.036(6) 0.008(5) 0.007(4) 0.001(6)
C126 0.016(5) 0.073(9) 0.045(6) -0.001(5) 0.013(4) -0.014(5)
C124 0.046(8) 0.081(10) 0.036(6) 0.000(6) -0.004(5) -0.002(7)
C123 0.021(5) 0.083(9) 0.039(6) -0.002(6) 0.004(4) -0.003(6)
C122 0.022(5) 0.099(11) 0.034(6) -0.012(6) 0.006(4) 0.013(7)
C121 0.016(5) 0.076(8) 0.036(6) -0.008(5) 0.003(4) -0.005(5)
C120 0.028(6) 0.079(9) 0.033(6) -0.006(5) 0.005(4) -0.004(6)
C125 0.029(6) 0.092(10) 0.034(6) -0.009(6) 0.004(4) 0.020(7)
C119 0.014(5) 0.094(10) 0.053(7) -0.023(7) 0.003(4) -0.011(6)
C118 0.022(6) 0.096(11) 0.050(7) -0.024(7) -0.011(5) 0.000(7)
C117 0.042(8) 0.086(12) 0.057(8) -0.030(7) 0.001(6) -0.004(8)
C116 0.056(10) 0.095(15) 0.085(12) 0.004(10) 0.014(9) -0.016(10)
C115 0.087(13) 0.077(11) 0.071(11) 0.001(8) 0.003(9) 0.019(10)
C114 0.091(14) 0.095(14) 0.046(8) 0.002(8) 0.007(8) 0.016(11)
C113 0.051(8) 0.090(12) 0.041(7) -0.022(7) -0.011(6) 0.005(8)
C112 0.036(7) 0.099(11) 0.042(7) -0.006(7) 0.004(5) 0.024(8)
C110 0.045(7) 0.114(9) 0.038(5) 0.000(5) -0.011(5) -0.011(7)
C109 0.027(6) 0.099(7) 0.032(4) -0.006(5) 0.001(4) 0.004(5)
C108 0.044(7) 0.108(8) 0.034(5) 0.001(5) -0.006(5) -0.008(6)
C107 0.013(4) 0.112(8) 0.038(5) 0.003(4) -0.004(4) -0.014(6)
C106 0.023(5) 0.112(7) 0.028(4) -0.005(5) -0.007(4) -0.006(5)
C111 0.030(6) 0.108(7) 0.032(5) 0.003(5) -0.002(4) 0.000(6)
C105 0.012(5) 0.125(13) 0.041(6) -0.010(7) 0.001(4) -0.004(7)
C104 0.018(4) 0.089(4) 0.045(3) -0.001(3) 0.011(3) -0.019(3)
C103 0.031(5) 0.098(5) 0.056(4) -0.009(3) 0.004(4) -0.007(4)
C102 0.054(7) 0.099(5) 0.062(5) -0.011(4) -0.008(5) -0.001(5)
C101 0.051(7) 0.107(6) 0.064(5) -0.006(4) -0.008(5) 0.000(5)
C100 0.050(6) 0.106(6) 0.055(5) -0.003(3) -0.006(5) -0.007(5)
C99 0.016(4) 0.104(5) 0.047(3) -0.002(3) 0.007(3) -0.014(4)
C98 0.018(5) 0.138(14) 0.030(5) -0.009(7) -0.002(4) -0.014(7)
C96 0.015(5) 0.123(13) 0.035(6) -0.011(7) 0.006(4) -0.001(7)
C95 0.012(5) 0.113(12) 0.033(5) 0.001(7) 0.006(4) -0.010(7)
C94 0.031(6) 0.102(11) 0.022(5) 0.001(6) 0.002(4) -0.018(7)
C93 0.021(5) 0.080(9) 0.041(6) -0.021(6) 0.000(4) 0.001(6)
C92 0.023(5) 0.112(11) 0.014(4) 0.006(5) -0.004(4) -0.014(7)
C97 0.017(5) 0.131(14) 0.031(6) -0.006(7) 0.003(4) -0.005(7)
C91 0.018(5) 0.090(10) 0.037(6) -0.007(6) 0.002(4) -0.006(6)
C127 0.031(5) 0.089(10) 0.062(7) -0.014(6) 0.016(5) -0.014(6)
C128 0.017(5) 0.117(13) 0.066(7) -0.015(7) 0.014(4) -0.001(6)
C129 0.031(5) 0.122(14) 0.058(7) -0.019(8) 0.010(4) -0.003(6)
C130 0.030(5) 0.104(11) 0.050(6) -0.012(6) 0.003(4) -0.004(6)
C131 0.040(5) 0.069(8) 0.046(5) 0.001(5) 0.009(4) -0.009(6)
C132 0.028(5) 0.087(10) 0.045(6) -0.005(5) 0.012(4) -0.011(5)
C133 0.047(8) 0.049(8) 0.072(9) 0.000(6) 0.009(6) -0.015(7)
C139 0.086(13) 0.051(9) 0.075(11) 0.010(7) 0.017(9) -0.021(9)
C134 0.037(7) 0.084(10) 0.046(7) -0.002(6) 0.015(5) -0.012(7)
C135 0.040(7) 0.117(14) 0.041(7) 0.004(7) 0.007(6) -0.006(9)
C136 0.025(6) 0.064(9) 0.096(12) 0.015(8) 0.016(6) -0.003(6)
C137 0.082(12) 0.113(14) 0.035(7) -0.010(8) -0.011(7) 0.044(11)
C138 0.099(14) 0.055(9) 0.040(7) -0.003(6) -0.001(8) 0.020(9)
C140 0.065(11) 0.125(13) 0.101(14) -0.018(11) -0.027(10) 0.038(11)
C146 0.032(4) 0.031(4) 0.071(4) -0.001(3) 0.009(4) 0.016(3)
C145 0.085(13) 0.159(16) 0.079(7) -0.025(8) 0.020(8) -0.008(12)
C144 0.060(11) 0.193(18) 0.085(10) 0.017(9) 0.015(8) 0.020(10)
C143 0.023(7) 0.175(16) 0.131(10) 0.042(11) 0.004(8) 0.015(8)
C142 0.062(10) 0.120(13) 0.133(10) 0.027(9) -0.015(8) -0.039(10)
C141 0.072(9) 0.064(7) 0.092(7) -0.005(5) -0.004(6) -0.006(6)
C147 0.095(8) 0.066(10) 0.120(15) -0.031(10) 0.051(10) -0.030(9)
C151 0.168(10) 0.094(7) 0.170(11) -0.010(7) 0.084(8) -0.018(7)
C150 0.173(12) 0.092(8) 0.170(12) -0.016(8) 0.082(9) -0.012(9)
C149 0.174(13) 0.093(8) 0.165(12) -0.019(8) 0.089(10) -0.009(9)
C148 0.172(13) 0.092(8) 0.158(12) -0.017(8) 0.092(10) -0.012(9)
C153 0.172(13) 0.093(8) 0.157(12) -0.014(8) 0.094(10) -0.016(8)
C152 0.171(12) 0.092(8) 0.161(12) -0.006(8) 0.090(10) -0.013(8)
C154 0.174(9) 0.110(8) 0.179(11) 0.006(8) 0.068(8) -0.032(7)
C160 0.184(12) 0.119(10) 0.235(13) 0.011(10) 0.069(10) -0.026(8)
C159 0.193(13) 0.127(11) 0.244(14) 0.014(12) 0.076(12) -0.020(9)
C158 0.204(14) 0.139(12) 0.245(15) 0.014(12) 0.078(12) -0.010(10)
C157 0.208(14) 0.150(13) 0.242(14) 0.013(12) 0.079(12) -0.001(11)
C156 0.201(13) 0.146(12) 0.232(12) 0.009(11) 0.075(11) -0.008(10)
C155 0.181(10) 0.129(9) 0.229(12) 0.011(9) 0.070(10) -0.026(8)
C161 0.14(2) 0.105(13) 0.23(3) 0.012(14) 0.05(2) -0.049(12)
C165 0.072(8) 0.108(9) 0.088(7) -0.002(6) 0.029(6) -0.040(8)
C166 0.092(11) 0.119(13) 0.099(9) 0.015(9) 0.029(8) -0.040(11)
C167 0.148(16) 0.107(12) 0.135(13) 0.024(10) 0.022(12) -0.062(13)
C162 0.132(15) 0.102(11) 0.147(13) 0.013(9) 0.029(12) -0.057(11)
C163 0.125(16) 0.128(14) 0.142(13) -0.004(12) 0.019(12) -0.055(12)
C164 0.095(13) 0.127(13) 0.101(9) -0.017(9) 0.034(9) -0.056(11)
C168 0.060(11) 0.16(2) 0.056(9) -0.001(10) 0.011(8) -0.058(13)
C1A 0.073(12) 0.122(13) 0.107(15) 0.000(10) 0.025(8) 0.010(9)
C2A 0.14(2) 0.138(12) 0.16(3) -0.005(13) -0.04(2) -0.009(12)
C3A 0.110(16) 0.156(14) 0.12(2) 0.004(13) -0.006(13) -0.003(11)
C8A 0.084(11) 0.156(13) 0.078(11) -0.001(10) 0.031(7) 0.007(10)
C7A 0.089(13) 0.169(18) 0.078(13) 0.015(12) 0.022(8) -0.010(12)
C6A 0.14(2) 0.17(2) 0.12(2) -0.032(17) -0.024(16) 0.003(17)
C5A 0.18(3) 0.18(2) 0.24(4) -0.01(3) -0.10(3) -0.03(2)
C4A 0.14(3) 0.19(2) 0.28(5) 0.03(3) -0.08(3) -0.03(2)
C9A 0.188(14) 0.153(12) 0.171(12) 0.009(10) -0.006(10) 0.014(11)
C10A 0.174(11) 0.146(14) 0.163(12) 0.001(10) 0.001(9) 0.012(10)
O1A 0.185(12) 0.20(2) 0.20(2) -0.007(18) 0.018(13) 0.004(15)
N1A 0.082(11) 0.146(12) 0.103(13) 0.013(10) 0.021(8) 0.011(9)
N2A 0.180(10) 0.152(14) 0.167(13) 0.008(11) 0.003(9) 0.006(10)
C12A 0.168(12) 0.165(16) 0.182(14) 0.013(12) -0.002(9) 0.007(11)
C11A 0.20(2) 0.20(2) 0.19(2) 0.029(18) -0.011(17) -0.03(2)
C1B 0.066(14) 0.103(14) 0.141(17) 0.033(11) 0.050(11) 0.005(11)
C2B 0.080(14) 0.095(11) 0.157(19) 0.030(11) 0.056(12) 0.004(10)
C3B 0.080(14) 0.100(11) 0.151(18) 0.022(11) 0.048(11) -0.006(10)
C4B 0.110(18) 0.111(15) 0.17(2) 0.007(14) 0.033(14) -0.008(13)
C5B 0.111(18) 0.117(16) 0.17(2) 0.005(15) 0.022(14) -0.014(14)
C6B 0.095(16) 0.117(15) 0.15(2) 0.017(15) 0.027(13) -0.013(13)
C7B 0.065(13) 0.099(14) 0.115(17) 0.019(11) 0.055(10) -0.005(11)
C8B 0.073(12) 0.099(11) 0.123(16) 0.026(10) 0.053(10) -0.003(9)
C9B 0.12(3) 0.094(12) 0.21(4) 0.031(15) 0.10(2) 0.014(14)
N1B 0.066(12) 0.095(11) 0.116(16) 0.021(10) 0.059(9) 0.009(10)
C3S 0.025(5) 0.063(8) 0.045(7) -0.003(5) -0.002(5) -0.006(6)
C4S 0.032(7) 0.132(15) 0.036(6) 0.005(7) 0.010(5) 0.000(9)
C1S 0.028(6) 0.112(12) 0.038(7) -0.025(7) -0.007(5) 0.006(7)
C2S 0.040(7) 0.064(8) 0.045(7) 0.001(6) -0.007(5) -0.001(6)
C7S 0.09(2) 0.17(3) 0.016(10) -0.007(13) 0.023(12) -0.01(2)
N4S 0.11(3) 0.17(3) 0.14(3) -0.032(18) 0.08(2) -0.02(2)
N3S 0.12(3) 0.041(9) 0.12(2) -0.013(11) 0.06(2) -0.005(12)
O4W 0.22(5) 0.11(3) 0.43(10) -0.17(4) 0.24(6) -0.11(3)
C6S 0.09(2) 0.041(9) 0.073(18) -0.009(10) -0.014(16) 0.008(11)
C5S 0.11(2) 0.040(9) 0.069(16) -0.002(9) 0.056(16) -0.004(11)
O2W 0.15(4) 0.34(7) 0.25(5) -0.20(5) 0.16(4) -0.20(5)

loop_
_atom_type_symbol
_atom_type_description
_atom_type_scat_dispersion_real
_atom_type_scat_dispersion_imag
_atom_type_scat_source
C C 0.0033 0.0016 'International Tables Vol C Tables 4.2.6.8 and 6.1.1.4'
H H 0.0000 0.0000 'International Tables Vol C Tables 4.2.6.8 and 6.1.1.4'
Cl Cl 0.1484 0.1585 'International Tables Vol C Tables 4.2.6.8 and 6.1.1.4'
N N 0.0061 0.0033 'International Tables Vol C Tables 4.2.6.8 and 6.1.1.4'
O O 0.0106 0.0060 'International Tables Vol C Tables 4.2.6.8 and 6.1.1.4'
Pd Pd -0.9988 1.0072 'International Tables Vol C Tables 4.2.6.8 and 6.1.1.4'

loop_
_geom_angle_atom_site_label_1
_geom_angle_atom_site_label_2
_geom_angle_atom_site_label_3
_geom_angle
_geom_angle_site_symmetry_1
_geom_angle_site_symmetry_3
_geom_angle_publ_flag
Cl1 Pd1 Cl2 94.13(13) . . ?
N2 Pd1 Cl2 91.6(4) . . ?
N2 Pd1 Cl1 171.4(3) . . ?
N2 Pd1 N1 83.4(5) . . ?
N1 Pd1 Cl2 174.1(3) . . ?
N1 Pd1 Cl1 91.2(3) . . ?
Cl6 Pd3 Cl5 92.70(14) . . ?
N6 Pd3 Cl6 90.8(4) . . ?
N6 Pd3 Cl5 176.3(4) . . ?
N6 Pd3 N5 84.2(5) . . ?
N5 Pd3 Cl6 175.0(3) . . ?
N5 Pd3 Cl5 92.3(3) . . ?
Cl3 Pd2 Cl4 93.48(17) . . ?
N4 Pd2 Cl4 90.6(4) . . ?
N4 Pd2 Cl3 175.5(4) . . ?
N4 Pd2 N3 83.0(5) . . ?
N3 Pd2 Cl4 172.3(3) . . ?
N3 Pd2 Cl3 93.1(3) . . ?
Cl8 Pd4 Cl7 93.58(15) . . ?
N7 Pd4 Cl7 90.9(3) . . ?
N7 Pd4 Cl8 175.5(3) . . ?
N8 Pd4 Cl7 176.0(4) . . ?
N8 Pd4 Cl8 90.0(3) . . ?
N8 Pd4 N7 85.5(4) . . ?
Cl9 Pd5 Cl10 93.1(3) . . ?
N9 Pd5 Cl9 90.2(4) . . ?
N9 Pd5 Cl10 172.4(5) . . ?
N10 Pd5 Cl9 176.2(5) . . ?
N10 Pd5 Cl10 90.6(5) . . ?
N10 Pd5 N9 86.0(6) . . ?
Cl12 Pd6 Cl11 87.2(10) . . ?
N11 Pd6 Cl11 92.9(12) . . ?
N11 Pd6 Cl12 174.9(13) . . ?
N11 Pd6 N12 86.2(14) . . ?
N12 Pd6 Cl11 178.8(8) . . ?
N12 Pd6 Cl12 93.7(14) . . ?
Cl13 Pd7 Cl14 93.81(12) . . ?
N14 Pd7 Cl14 91.4(3) . . ?
N14 Pd7 Cl13 171.3(3) . . ?
N14 Pd7 N13 84.7(4) . . ?
N13 Pd7 Cl14 175.3(3) . . ?
N13 Pd7 Cl13 90.4(3) . . ?
Cl18 Pd9 Cl17 92.71(14) . . ?
N18 Pd9 Cl18 90.0(4) . . ?
N18 Pd9 Cl17 177.2(4) . . ?
N18 Pd9 N17 84.8(5) . . ?
N17 Pd9 Cl18 174.7(3) . . ?
N17 Pd9 Cl17 92.5(3) . . ?
Cl15 Pd8 Cl16 93.41(17) . . ?
N16 Pd8 Cl16 91.4(4) . . ?
N16 Pd8 Cl15 174.5(4) . . ?
N15 Pd8 Cl16 173.0(4) . . ?
N15 Pd8 Cl15 92.7(4) . . ?
N15 Pd8 N16 82.6(5) . . ?
Cl20 Pd10 Cl19 93.70(14) . . ?
N19 Pd10 Cl19 92.5(4) . . ?
N19 Pd10 Cl20 173.2(5) . . ?
N19 Pd10 N20 83.7(5) . . ?
N20 Pd10 Cl19 176.2(3) . . ?
N20 Pd10 Cl20 90.1(3) . . ?
Cl22 Pd11 Cl21 89.8(5) . . ?
N21 Pd11 Cl21 90.1(6) . . ?
N21 Pd11 Cl22 175.3(6) . . ?
N21 Pd11 N22 88.7(6) . . ?
N22 Pd11 Cl21 176.6(6) . . ?
N22 Pd11 Cl22 91.7(6) . . ?
Cl23 Pd12 Cl24 91.5(8) . . ?
N23 Pd12 Cl23 85.1(9) . . ?
N23 Pd12 Cl24 173.5(11) . . ?
N24 Pd12 Cl23 172.5(14) . . ?
N24 Pd12 Cl24 95.5(12) . . ?
N24 Pd12 N23 87.7(13) . . ?
Pd1 N2 H2 107.0 . . ?
C6 N2 Pd1 108.8(8) . . ?
C6 N2 H2 107.0 . . ?
C6 N2 C7 115.8(11) . . ?
C7 N2 Pd1 110.9(7) . . ?
C7 N2 H2 107.0 . . ?
Pd1 N1 H1 105.4 . . ?
C1 N1 Pd1 109.6(8) . . ?
C1 N1 H1 105.4 . . ?
C1 N1 C42 113.7(11) . . ?
C42 N1 Pd1 116.3(10) . . ?
C42 N1 H1 105.4 . . ?
Pd3 N6 H6 107.0 . . ?
C35 N6 Pd3 110.6(8) . . ?
C35 N6 H6 107.0 . . ?
C34 N6 Pd3 107.9(9) . . ?
C34 N6 H6 107.0 . . ?
C34 N6 C35 116.7(11) . . ?
Pd3 N5 H5 106.1 . . ?
C29 N5 Pd3 105.3(9) . . ?
C29 N5 H5 106.1 . . ?
C28 N5 Pd3 114.4(10) . . ?
C28 N5 H5 106.1 . . ?
C28 N5 C29 118.1(11) . . ?
Pd2 N4 H4 108.6 . . ?
C21 N4 Pd2 108.3(9) . . ?
C21 N4 H4 108.6 . . ?
C20 N4 Pd2 108.0(6) . . ?
C20 N4 H4 108.6 . . ?
C20 N4 C21 114.6(13) . . ?
Pd2 N3 H3 104.9 . . ?
C15 N3 Pd2 110.9(6) . . ?
C15 N3 H3 104.9 . . ?
C15 N3 C14 113.8(13) . . ?
C14 N3 Pd2 116.2(10) . . ?
C14 N3 H3 104.9 . . ?
Pd4 N7 H7 109.4 . . ?
C43 N7 Pd4 108.2(8) . . ?
C43 N7 H7 109.4 . . ?
C43 N7 C84 110.4(14) . . ?
C84 N7 Pd4 109.8(11) . . ?
C84 N7 H7 109.4 . . ?
Pd4 N8 H8 108.4 . . ?
C48 N8 Pd4 105.7(8) . . ?
C48 N8 H8 108.4 . . ?
C49 N8 Pd4 112.1(10) . . ?
C49 N8 H8 108.4 . . ?
C49 N8 C48 113.6(13) . . ?
Pd5 N9 H9A 106.1 . . ?
C56 N9 Pd5 117.5(12) . . ?
C56 N9 H9A 106.1 . . ?
C57 N9 Pd5 106.2(9) . . ?
C57 N9 H9A 106.1 . . ?
C57 N9 C56 114.1(13) . . ?
Pd5 N10 H10A 109.0 . . ?
C62 N10 Pd5 104.1(9) . . ?
C62 N10 H10A 109.0 . . ?
C63 N10 Pd5 116.3(14) . . ?
C63 N10 H10A 109.0 . . ?
C63 N10 C62 109.1(17) . . ?
Pd6 N11 H11 105.7 . . ?
C70 N11 Pd6 120(2) . . ?
C70 N11 H11 105.7 . . ?
C70 N11 C71 101(3) . . ?
C71 N11 Pd6 117(3) . . ?
C71 N11 H11 105.7 . . ?
Pd6 N12 H12A 112.1 . . ?
C76 N12 Pd6 104(3) . . ?
C76 N12 H12A 112.1 . . ?
C76 N12 C77 114(3) . . ?
C77 N12 Pd6 103(3) . . ?
C77 N12 H12A 112.1 . . ?
Pd7 N14 H14 107.6 . . ?
C90 N14 Pd7 106.9(8) . . ?
C90 N14 H14 107.6 . . ?
C90 N14 C91 114.4(10) . . ?
C91 N14 Pd7 112.4(7) . . ?
C91 N14 H14 107.6 . . ?
Pd7 N13 H13A 106.5 . . ?
C85 N13 Pd7 107.1(8) . . ?
C85 N13 H13A 106.5 . . ?
C126 N13 Pd7 116.6(8) . . ?
C126 N13 H13A 106.5 . . ?
C126 N13 C85 113.1(10) . . ?
Pd9 N18 H18A 107.0 . . ?
C119 N18 Pd9 112.1(8) . . ?
C119 N18 H18A 107.0 . . ?
C119 N18 C118 115.4(11) . . ?
C118 N18 Pd9 107.9(8) . . ?
C118 N18 H18A 107.0 . . ?
Pd9 N17 H17A 105.6 . . ?
C113 N17 Pd9 109.8(8) . . ?
C113 N17 H17A 105.6 . . ?
C113 N17 C112 111.9(12) . . ?
C112 N17 Pd9 117.2(10) . . ?
C112 N17 H17A 105.6 . . ?
Pd8 N16 H16A 107.9 . . ?
C105 N16 Pd8 108.3(9) . . ?
C105 N16 H16A 107.9 . . ?
C105 N16 C104 115.5(11) . . ?
C104 N16 Pd8 109.1(8) . . ?
C104 N16 H16A 107.9 . . ?
Pd8 N15 H15 104.4 . . ?
C99 N15 Pd8 110.8(9) . . ?
C99 N15 H15 104.4 . . ?
C99 N15 C98 113.0(13) . . ?
C98 N15 Pd8 118.2(10) . . ?
C98 N15 H15 104.4 . . ?
Pd10 N19 H19A 104.0 . . ?
C127 N19 Pd10 109.6(9) . . ?
C127 N19 H19A 104.0 . . ?
C127 N19 C168 113.7(15) . . ?
C168 N19 Pd10 119.7(13) . . ?
C168 N19 H19A 104.0 . . ?
Pd10 N20 H20 106.9 . . ?
C132 N20 Pd10 108.2(8) . . ?
C132 N20 H20 106.9 . . ?
C133 N20 Pd10 112.4(9) . . ?
C133 N20 H20 106.9 . . ?
C133 N20 C132 115.0(12) . . ?
Pd11 N21 H21 106.1 . . ?
C140 N21 Pd11 122.0(16) . . ?
C140 N21 H21 106.1 . . ?
C141 N21 Pd11 105.5(12) . . ?
C141 N21 H21 106.1 . . ?
C141 N21 C140 110.1(16) . . ?
Pd11 N22 H22 107.9 . . ?
C146 N22 Pd11 98.0(11) . . ?
C146 N22 H22 107.9 . . ?
C146 N22 C147 116.0(15) . . ?
C147 N22 Pd11 118.5(13) . . ?
C147 N22 H22 107.9 . . ?
Pd12 N23 H23A 107.4 . . ?
C154 N23 Pd12 127(2) . . ?
C154 N23 H23A 107.4 . . ?
C154 N23 C155 102(3) . . ?
C155 N23 Pd12 104(2) . . ?
C155 N23 H23A 107.4 . . ?
Pd12 N24 H24A 103.0 . . ?
C160 N24 Pd12 111(2) . . ?
C160 N24 H24A 103.0 . . ?
C160 N24 C161 121(3) . . ?
C161 N24 Pd12 113(2) . . ?
C161 N24 H24A 103.0 . . ?
H8SA C8S H8SB 109.5 . . ?
H8SA C8S H8SC 109.5 . . ?
H8SB C8S H8SC 109.5 . . ?
C7S C8S H8SA 109.5 . . ?
C7S C8S H8SB 109.5 . . ?
C7S C8S H8SC 109.5 . . ?
C5 C6 N2 124.5(12) . . ?
C1 C6 N2 117.2(11) . . ?
C1 C6 C5 118.3(14) . . ?
C6 C5 H5A 119.7 . . ?
C4 C5 C6 120.6(15) . . ?
C4 C5 H5A 119.7 . . ?
C5 C4 H4A 119.2 . . ?
C5 C4 C3 121.6(15) . . ?
C3 C4 H4A 119.2 . . ?
C4 C3 H3A 121.0 . . ?
C2 C3 C4 118.1(18) . . ?
C2 C3 H3A 121.0 . . ?
C3 C2 H2A 119.7 . . ?
C1 C2 C3 120.6(17) . . ?
C1 C2 H2A 119.7 . . ?
C6 C1 N1 116.1(14) . . ?
C2 C1 N1 123.5(14) . . ?
C2 C1 C6 120.2(14) . . ?
N1 C42 H42A 109.3 . . ?
N1 C42 H42B 109.3 . . ?
H42A C42 H42B 108.0 . . ?
C39 C42 N1 111.4(11) . . ?
C39 C42 H42A 109.3 . . ?
C39 C42 H42B 109.3 . . ?
C39 C38 H38 118.7 . . ?
C39 C38 C37 122.6(13) . . ?
C37 C38 H38 118.7 . . ?
C38 C39 C42 118.3(13) . . ?
C40 C39 C42 121.5(14) . . ?
C40 C39 C38 120.0(12) . . ?
C39 C40 H40 120.0 . . ?
C39 C40 C41 120.0(15) . . ?
C41 C40 H40 120.0 . . ?
C40 C41 H41 120.1 . . ?
C36 C41 C40 119.8(13) . . ?
C36 C41 H41 120.1 . . ?
C41 C36 C37 120.3(13) . . ?
C41 C36 C35 121.3(12) . . ?
C37 C36 C35 118.2(14) . . ?
C38 C37 C36 117.1(14) . . ?
C38 C37 H37 121.4 . . ?
C36 C37 H37 121.4 . . ?
N6 C35 C36 113.5(11) . . ?
N6 C35 H35A 108.9 . . ?
N6 C35 H35B 108.9 . . ?
C36 C35 H35A 108.9 . . ?
C36 C35 H35B 108.9 . . ?
H35A C35 H35B 107.7 . . ?
N6 C34 C33 125.1(16) . . ?
C29 C34 N6 121.1(16) . . ?
C29 C34 C33 113.8(17) . . ?
C34 C33 H33 119.7 . . ?
C32 C33 C34 121(2) . . ?
C32 C33 H33 119.7 . . ?
C33 C32 H32 119.3 . . ?
C31 C32 C33 121(2) . . ?
C31 C32 H32 119.3 . . ?
C32 C31 H31 117.6 . . ?
C32 C31 C30 125(2) . . ?
C30 C31 H31 117.6 . . ?
C31 C30 H30 124.5 . . ?
C29 C30 C31 111.0(18) . . ?
C29 C30 H30 124.5 . . ?
C34 C29 N5 118.1(16) . . ?
C34 C29 C30 126.4(18) . . ?
C30 C29 N5 115.5(16) . . ?
N5 C28 H28A 109.6 . . ?
N5 C28 H28B 109.6 . . ?
H28A C28 H28B 108.1 . . ?
C25 C28 N5 110.3(12) . . ?
C25 C28 H28A 109.6 . . ?
C25 C28 H28B 109.6 . . ?
C24 C23 H23 119.1 . . ?
C24 C23 C22 121.7(17) . . ?
C22 C23 H23 119.1 . . ?
C23 C24 H24 119.2 . . ?
C23 C24 C25 121.6(13) . . ?
C25 C24 H24 119.2 . . ?
C24 C25 C28 119.9(13) . . ?
C24 C25 C26 118.6(14) . . ?
C26 C25 C28 121.4(17) . . ?
C25 C26 H26 119.7 . . ?
C27 C26 C25 120.6(17) . . ?
C27 C26 H26 119.7 . . ?
C26 C27 H27 119.8 . . ?
C26 C27 C22 120.4(13) . . ?
C22 C27 H27 119.8 . . ?
C23 C22 C27 117.2(13) . . ?
C23 C22 C21 119.6(18) . . ?
C27 C22 C21 123.2(14) . . ?
N4 C21 H21A 108.9 . . ?
N4 C21 H21B 108.9 . . ?
C22 C21 N4 113.3(11) . . ?
C22 C21 H21A 108.9 . . ?
C22 C21 H21B 108.9 . . ?
H21A C21 H21B 107.7 . . ?
C16 C15 N3 122.6(8) . . ?
C16 C15 C20 120.0 . . ?
C20 C15 N3 117.4(8) . . ?
C15 C16 H16 120.0 . . ?
C15 C16 C17 120.0 . . ?
C17 C16 H16 120.0 . . ?
C16 C17 H17 120.0 . . ?
C16 C17 C18 120.0 . . ?
C18 C17 H17 120.0 . . ?
C17 C18 H18 120.0 . . ?
C19 C18 C17 120.0 . . ?
C19 C18 H18 120.0 . . ?
C18 C19 H19 120.0 . . ?
C18 C19 C20 120.0 . . ?
C20 C19 H19 120.0 . . ?
C15 C20 N4 117.5(7) . . ?
C19 C20 N4 122.2(7) . . ?
C19 C20 C15 120.0 . . ?
N3 C14 H14A 109.4 . . ?
N3 C14 H14B 109.4 . . ?
H14A C14 H14B 108.0 . . ?
C11 C14 N3 111.1(9) . . ?
C11 C14 H14A 109.4 . . ?
C11 C14 H14B 109.4 . . ?
C11 C10 H10 121.4 . . ?
C11 C10 C9 117.3(15) . . ?
C9 C10 H10 121.4 . . ?
C10 C11 C14 119.5(15) . . ?
C10 C11 C12 120.5(11) . . ?
C12 C11 C14 119.9(15) . . ?
C11 C12 H12 121.2 . . ?
C13 C12 C11 117.5(14) . . ?
C13 C12 H12 121.2 . . ?
C12 C13 H13 119.0 . . ?
C12 C13 C8 122.0(14) . . ?
C8 C13 H13 119.0 . . ?
C13 C8 C7 122.0(12) . . ?
C9 C8 C13 118.3(12) . . ?
C9 C8 C7 119.3(13) . . ?
C10 C9 H9 118.1 . . ?
C8 C9 C10 123.8(17) . . ?
C8 C9 H9 118.1 . . ?
N2 C7 C8 111.2(9) . . ?
N2 C7 H7A 109.4 . . ?
N2 C7 H7B 109.4 . . ?
C8 C7 H7A 109.4 . . ?
C8 C7 H7B 109.4 . . ?
H7A C7 H7B 108.0 . . ?
C44 C43 N7 123.0(14) . . ?
C44 C43 C48 119.8(16) . . ?
C48 C43 N7 116.8(14) . . ?
C43 C44 H44 118.5 . . ?
C43 C44 C45 123.0(18) . . ?
C45 C44 H44 118.5 . . ?
C44 C45 H45 120.7 . . ?
C44 C45 C46 118.7(17) . . ?
C46 C45 H45 120.7 . . ?
C45 C46 H46 120.8 . . ?
C47 C46 C45 118.4(15) . . ?
C47 C46 H46 120.8 . . ?
C46 C47 H47 119.7 . . ?
C46 C47 C48 120.6(13) . . ?
C48 C47 H47 119.7 . . ?
C43 C48 N8 120.9(13) . . ?
C43 C48 C47 118.4(15) . . ?
C47 C48 N8 120.6(12) . . ?
N8 C49 H49A 108.3 . . ?
N8 C49 H49B 108.3 . . ?
N8 C49 C50 115.8(13) . . ?
H49A C49 H49B 107.4 . . ?
C50 C49 H49A 108.3 . . ?
C50 C49 H49B 108.3 . . ?
C50 C51 H51 121.2 . . ?
C52 C51 H51 121.2 . . ?
C52 C51 C50 117.5(16) . . ?
C51 C50 C49 118.9(14) . . ?
C55 C50 C49 119.5(14) . . ?
C55 C50 C51 121.5(15) . . ?
C50 C55 H55 119.6 . . ?
C50 C55 C54 120.8(15) . . ?
C54 C55 H55 119.6 . . ?
C55 C54 H54 121.1 . . ?
C55 C54 C53 117.7(16) . . ?
C53 C54 H54 121.1 . . ?
C54 C53 C56 117.4(17) . . ?
C52 C53 C54 115.4(15) . . ?
C52 C53 C56 126.9(17) . . ?
C51 C52 C53 126.7(17) . . ?
C51 C52 H52 116.6 . . ?
C53 C52 H52 116.6 . . ?
N9 C56 H56A 109.1 . . ?
N9 C56 H56B 109.1 . . ?
C53 C56 N9 112.4(14) . . ?
C53 C56 H56A 109.1 . . ?
C53 C56 H56B 109.1 . . ?
H56A C56 H56B 107.9 . . ?
C61 C62 N10 119.5(9) . . ?
C61 C62 C57 120.0 . . ?
C57 C62 N10 120.5(9) . . ?
C62 C61 H61 120.0 . . ?
C60 C61 C62 120.0 . . ?
C60 C61 H61 120.0 . . ?
C61 C60 H60 120.0 . . ?
C61 C60 C59 120.0 . . ?
C59 C60 H60 120.0 . . ?
C60 C59 H59 120.0 . . ?
C60 C59 C58 120.0 . . ?
C58 C59 H59 120.0 . . ?
C59 C58 H58 120.0 . . ?
C57 C58 C59 120.0 . . ?
C57 C58 H58 120.0 . . ?
C62 C57 N9 118.0(9) . . ?
C58 C57 N9 121.9(9) . . ?
C58 C57 C62 120.0 . . ?
N10 C63 H63A 107.8 . . ?
N10 C63 H63B 107.8 . . ?
N10 C63 C64 118(2) . . ?
H63A C63 H63B 107.2 . . ?
C64 C63 H63A 107.8 . . ?
C64 C63 H63B 107.8 . . ?
C66 C67 C68 120.0 . . ?
C66 C67 C70 119.3(18) . . ?
C68 C67 C70 118.3(18) . . ?
C67 C66 H66 120.0 . . ?
C67 C66 C65 120.0 . . ?
C65 C66 H66 120.0 . . ?
C66 C65 H65 120.0 . . ?
C64 C65 C66 120.0 . . ?
C64 C65 H65 120.0 . . ?
C65 C64 C63 116.4(14) . . ?
C65 C64 C69 120.0 . . ?
C69 C64 C63 123.3(14) . . ?
C64 C69 H69 120.0 . . ?
C64 C69 C68 120.0 . . ?
C68 C69 H69 120.0 . . ?
C67 C68 H68 120.0 . . ?
C69 C68 C67 120.0 . . ?
C69 C68 H68 120.0 . . ?
N11 C70 C67 122(3) . . ?
N11 C70 H70A 106.7 . . ?
N11 C70 H70B 106.7 . . ?
C67 C70 H70A 106.7 . . ?
C67 C70 H70B 106.7 . . ?
H70A C70 H70B 106.6 . . ?
C75 C76 N12 122(3) . . ?
C75 C76 C71 120.0 . . ?
C71 C76 N12 118(3) . . ?
C76 C75 H75 120.0 . . ?
C76 C75 C74 120.0 . . ?
C74 C75 H75 120.0 . . ?
C75 C74 H74 120.0 . . ?
C75 C74 C73 120.0 . . ?
C73 C74 H74 120.0 . . ?
C74 C73 H73 120.0 . . ?
C74 C73 C72 120.0 . . ?
C72 C73 H73 120.0 . . ?
C73 C72 H72 120.0 . . ?
C71 C72 C73 120.0 . . ?
C71 C72 H72 120.0 . . ?
C76 C71 N11 111(3) . . ?
C72 C71 N11 126(2) . . ?
C72 C71 C76 120.0 . . ?
N12 C77 H77A 110.7 . . ?
N12 C77 H77B 110.7 . . ?
N12 C77 C78 105(3) . . ?
H77A C77 H77B 108.8 . . ?
C78 C77 H77A 110.7 . . ?
C78 C77 H77B 110.7 . . ?
C80 C79 H79 120.0 . . ?
C80 C79 C78 120.0 . . ?
C78 C79 H79 120.0 . . ?
C79 C80 H80 120.0 . . ?
C79 C80 C81 120.0 . . ?
C81 C80 H80 120.0 . . ?
C80 C81 C82 120.0 . . ?
C80 C81 C84 119.6(14) . . ?
C82 C81 C84 120.4(14) . . ?
C81 C82 H82 120.0 . . ?
C83 C82 C81 120.0 . . ?
C83 C82 H82 120.0 . . ?
C82 C83 H83 120.0 . . ?
C78 C83 C82 120.0 . . ?
C78 C83 H83 120.0 . . ?
C79 C78 C77 121(3) . . ?
C83 C78 C77 119(3) . . ?
C83 C78 C79 120.0 . . ?
N7 C84 H84A 108.1 . . ?
N7 C84 H84B 108.1 . . ?
C81 C84 N7 116.9(11) . . ?
C81 C84 H84A 108.1 . . ?
C81 C84 H84B 108.1 . . ?
H84A C84 H84B 107.3 . . ?
N14 C90 C89 122.3(12) . . ?
C85 C90 N14 121.5(12) . . ?
C85 C90 C89 116.1(14) . . ?
C90 C89 H89 119.6 . . ?
C88 C89 C90 120.9(14) . . ?
C88 C89 H89 119.6 . . ?
C89 C88 H88 120.0 . . ?
C89 C88 C87 120.0(15) . . ?
C87 C88 H88 120.0 . . ?
C88 C87 H87 119.6 . . ?
C86 C87 C88 120.9(18) . . ?
C86 C87 H87 119.6 . . ?
C87 C86 H86 121.2 . . ?
C87 C86 C85 117.6(16) . . ?
C85 C86 H86 121.2 . . ?
C90 C85 N13 115.8(13) . . ?
C90 C85 C86 123.9(13) . . ?
C86 C85 N13 120.1(13) . . ?
N13 C126 H12B 109.1 . . ?
N13 C126 H12C 109.1 . . ?
N13 C126 C123 112.6(10) . . ?
H12B C126 H12C 107.8 . . ?
C123 C126 H12B 109.1 . . ?
C123 C126 H12C 109.1 . . ?
C123 C124 H124 119.7 . . ?
C123 C124 C125 120.5(14) . . ?
C125 C124 H124 119.7 . . ?
C124 C123 C126 122.3(13) . . ?
C124 C123 C122 118.9(12) . . ?
C122 C123 C126 118.8(11) . . ?
C123 C122 H122 120.4 . . ?
C121 C122 C123 119.3(11) . . ?
C121 C122 H122 120.4 . . ?
C122 C121 H121 118.9 . . ?
C120 C121 C122 122.3(13) . . ?
C120 C121 H121 118.9 . . ?
C121 C120 C125 116.7(12) . . ?
C121 C120 C119 121.4(13) . . ?
C125 C120 C119 121.7(12) . . ?
C124 C125 H125 119.0 . . ?
C120 C125 C124 122.0(12) . . ?
C120 C125 H125 119.0 . . ?
N18 C119 C120 114.4(10) . . ?
N18 C119 H11A 108.7 . . ?
N18 C119 H11B 108.7 . . ?
C120 C119 H11A 108.7 . . ?
C120 C119 H11B 108.7 . . ?
H11A C119 H11B 107.6 . . ?
C117 C118 N18 122.9(12) . . ?
C113 C118 N18 117.5(15) . . ?
C113 C118 C117 119.3(16) . . ?
C118 C117 H117 119.4 . . ?
C116 C117 C118 121.1(16) . . ?
C116 C117 H117 119.4 . . ?
C117 C116 H116 118.8 . . ?
C117 C116 C115 122.4(19) . . ?
C115 C116 H116 118.8 . . ?
C116 C115 H115 122.8 . . ?
C114 C115 C116 114.4(18) . . ?
C114 C115 H115 122.8 . . ?
C115 C114 H114 118.7 . . ?
C113 C114 C115 122.6(18) . . ?
C113 C114 H114 118.7 . . ?
C118 C113 N17 116.1(15) . . ?
C114 C113 N17 123.4(15) . . ?
C114 C113 C118 119.8(18) . . ?
N17 C112 H11C 109.7 . . ?
N17 C112 H11D 109.7 . . ?
N17 C112 C109 110.0(10) . . ?
H11C C112 H11D 108.2 . . ?
C109 C112 H11C 109.7 . . ?
C109 C112 H11D 109.7 . . ?
C109 C110 H110 120.8 . . ?
C109 C110 C111 118.4(17) . . ?
C111 C110 H110 120.8 . . ?
C110 C109 C112 121.5(16) . . ?
C108 C109 C112 118.8(13) . . ?
C108 C109 C110 119.6(13) . . ?
C109 C108 H108 119.8 . . ?
C109 C108 C107 120.3(14) . . ?
C107 C108 H108 119.8 . . ?
C108 C107 H107 120.4 . . ?
C106 C107 C108 119.1(16) . . ?
C106 C107 H107 120.4 . . ?
C107 C106 C111 121.5(12) . . ?
C107 C106 C105 117.8(15) . . ?
C111 C106 C105 120.6(13) . . ?
C110 C111 H111 119.5 . . ?
C106 C111 C110 121.0(14) . . ?
C106 C111 H111 119.5 . . ?
N16 C105 C106 113.9(11) . . ?
N16 C105 H10B 108.8 . . ?
N16 C105 H10C 108.8 . . ?
C106 C105 H10B 108.8 . . ?
C106 C105 H10C 108.8 . . ?
H10B C105 H10C 107.7 . . ?
C103 C104 N16 118.5(12) . . ?
C103 C104 C99 128.6(16) . . ?
C99 C104 N16 112.9(13) . . ?
C104 C103 H103 122.2 . . ?
C104 C103 C102 115.6(14) . . ?
C102 C103 H103 122.2 . . ?
C103 C102 H102 120.5 . . ?
C103 C102 C101 119.1(17) . . ?
C101 C102 H102 120.5 . . ?
C102 C101 H101 120.0 . . ?
C100 C101 C102 119.9(19) . . ?
C100 C101 H101 120.0 . . ?
C101 C100 H100 119.2 . . ?
C101 C100 C99 121.7(15) . . ?
C99 C100 H100 119.2 . . ?
N15 C99 C100 123.6(13) . . ?
C104 C99 N15 121.4(15) . . ?
C104 C99 C100 114.9(15) . . ?
N15 C98 H98A 109.8 . . ?
N15 C98 H98B 109.8 . . ?
H98A C98 H98B 108.3 . . ?
C95 C98 N15 109.3(9) . . ?
C95 C98 H98A 109.8 . . ?
C95 C98 H98B 109.8 . . ?
C95 C96 H96 119.4 . . ?
C95 C96 C97 121.3(16) . . ?
C97 C96 H96 119.4 . . ?
C96 C95 C98 121.8(15) . . ?
C96 C95 C94 119.8(11) . . ?
C94 C95 C98 118.5(14) . . ?
C95 C94 H94 119.8 . . ?
C93 C94 C95 120.3(14) . . ?
C93 C94 H94 119.8 . . ?
C94 C93 H93 119.2 . . ?
C94 C93 C92 121.5(14) . . ?
C92 C93 H93 119.2 . . ?
C93 C92 C97 117.7(11) . . ?
C93 C92 C91 123.0(14) . . ?
C97 C92 C91 119.3(13) . . ?
C96 C97 H97 120.5 . . ?
C92 C97 C96 119.0(15) . . ?
C92 C97 H97 120.5 . . ?
N14 C91 H91A 108.9 . . ?
N14 C91 H91B 108.9 . . ?
C92 C91 N14 113.6(9) . . ?
C92 C91 H91A 108.9 . . ?
C92 C91 H91B 108.9 . . ?
H91A C91 H91B 107.7 . . ?
C128 C127 N19 123.5(13) . . ?
C132 C127 N19 118.8(13) . . ?
C132 C127 C128 117.7(13) . . ?
C127 C128 H128 120.9 . . ?
C129 C128 C127 118.2(12) . . ?
C129 C128 H128 120.9 . . ?
C128 C129 H129 119.7 . . ?
C130 C129 C128 120.6(15) . . ?
C130 C129 H129 119.7 . . ?
C129 C130 H130 119.4 . . ?
C129 C130 C131 121.1(14) . . ?
C131 C130 H130 119.4 . . ?
C130 C131 H131 119.8 . . ?
C132 C131 C130 120.4(13) . . ?
C132 C131 H131 119.8 . . ?
C127 C132 N20 114.0(12) . . ?
C131 C132 N20 124.0(12) . . ?
C131 C132 C127 121.9(13) . . ?
N20 C133 H13B 108.1 . . ?
N20 C133 H13C 108.1 . . ?
N20 C133 C134 116.7(12) . . ?
H13B C133 H13C 107.3 . . ?
C134 C133 H13B 108.1 . . ?
C134 C133 H13C 108.1 . . ?
C134 C139 H139 119.1 . . ?
C138 C139 H139 119.1 . . ?
C138 C139 C134 121.8(16) . . ?
C139 C134 C133 123.5(13) . . ?
C135 C134 C133 118.7(13) . . ?
C135 C134 C139 117.7(14) . . ?
C134 C135 H135 119.2 . . ?
C136 C135 C134 121.6(14) . . ?
C136 C135 H135 119.2 . . ?
C135 C136 H136 122.0 . . ?
C135 C136 C137 116.0(14) . . ?
C137 C136 H136 122.0 . . ?
C136 C137 C140 114.1(18) . . ?
C138 C137 C136 124.3(16) . . ?
C138 C137 C140 121.6(16) . . ?
C139 C138 H138 120.7 . . ?
C137 C138 C139 118.6(15) . . ?
C137 C138 H138 120.7 . . ?
N21 C140 C137 113.5(18) . . ?
N21 C140 H14C 108.9 . . ?
N21 C140 H14D 108.9 . . ?
C137 C140 H14C 108.9 . . ?
C137 C140 H14D 108.9 . . ?
H14C C140 H14D 107.7 . . ?
C145 C146 N22 116.1(11) . . ?
C145 C146 C141 120.0 . . ?
C141 C146 N22 123.7(11) . . ?
C146 C145 H145 120.0 . . ?
C144 C145 C146 120.0 . . ?
C144 C145 H145 120.0 . . ?
C145 C144 H144 120.0 . . ?
C145 C144 C143 120.0 . . ?
C143 C144 H144 120.0 . . ?
C144 C143 H143 120.0 . . ?
C142 C143 C144 120.0 . . ?
C142 C143 H143 120.0 . . ?
C143 C142 H142 120.0 . . ?
C143 C142 C141 120.0 . . ?
C141 C142 H142 120.0 . . ?
C146 C141 N21 116.9(11) . . ?
C142 C141 N21 123.0(11) . . ?
C142 C141 C146 120.0 . . ?
N22 C147 H14E 111.0 . . ?
N22 C147 H14F 111.0 . . ?
H14E C147 H14F 109.0 . . ?
C148 C147 N22 103.8(17) . . ?
C148 C147 H14E 111.0 . . ?
C148 C147 H14F 111.0 . . ?
C150 C151 C152 120.0 . . ?
C150 C151 C154 115.3(16) . . ?
C152 C151 C154 124.4(17) . . ?
C151 C150 H150 120.0 . . ?
C151 C150 C149 120.0 . . ?
C149 C150 H150 120.0 . . ?
C150 C149 H149 120.0 . . ?
C148 C149 C150 120.0 . . ?
C148 C149 H149 120.0 . . ?
C149 C148 C147 117.1(13) . . ?
C149 C148 C153 120.0 . . ?
C153 C148 C147 121.0(13) . . ?
C148 C153 H153 120.0 . . ?
C152 C153 C148 120.0 . . ?
C152 C153 H153 120.0 . . ?
C151 C152 H152 120.0 . . ?
C153 C152 C151 120.0 . . ?
C153 C152 H152 120.0 . . ?
N23 C154 C151 108(2) . . ?
N23 C154 H15A 110.1 . . ?
N23 C154 H15B 110.1 . . ?
C151 C154 H15A 110.1 . . ?
C151 C154 H15B 110.1 . . ?
H15A C154 H15B 108.5 . . ?
C159 C160 N24 125(2) . . ?
C159 C160 C155 120.0 . . ?
C155 C160 N24 114(3) . . ?
C160 C159 H159 120.0 . . ?
C160 C159 C158 120.0 . . ?
C158 C159 H159 120.0 . . ?
C159 C158 H158 120.0 . . ?
C157 C158 C159 120.0 . . ?
C157 C158 H158 120.0 . . ?
C158 C157 H157 120.0 . . ?
C158 C157 C156 120.0 . . ?
C156 C157 H157 120.0 . . ?
C157 C156 H156 120.0 . . ?
C155 C156 C157 120.0 . . ?
C155 C156 H156 120.0 . . ?
C160 C155 N23 113(2) . . ?
C156 C155 N23 126(2) . . ?
C156 C155 C160 120.0 . . ?
N24 C161 H16B 109.3 . . ?
N24 C161 H16C 109.3 . . ?
H16B C161 H16C 108.0 . . ?
C162 C161 N24 111(2) . . ?
C162 C161 H16B 109.3 . . ?
C162 C161 H16C 109.3 . . ?
C166 C165 C164 120.0 . . ?
C166 C165 C168 121.0(13) . . ?
C164 C165 C168 119.0(13) . . ?
C165 C166 H166 120.0 . . ?
C165 C166 C167 120.0 . . ?
C167 C166 H166 120.0 . . ?
C166 C167 H167 120.0 . . ?
C162 C167 C166 120.0 . . ?
C162 C167 H167 120.0 . . ?
C167 C162 C161 123(2) . . ?
C167 C162 C163 120.0 . . ?
C163 C162 C161 117(2) . . ?
C162 C163 H163 120.0 . . ?
C162 C163 C164 120.0 . . ?
C164 C163 H163 120.0 . . ?
C165 C164 H164 120.0 . . ?
C163 C164 C165 120.0 . . ?
C163 C164 H164 120.0 . . ?
N19 C168 C165 106.7(14) . . ?
N19 C168 H16D 110.4 . . ?
N19 C168 H16E 110.4 . . ?
C165 C168 H16D 110.4 . . ?
C165 C168 H16E 110.4 . . ?
H16D C168 H16E 108.6 . . ?
C2A C1A H1A 127.8 . . ?
N1A C1A H1A 127.8 . . ?
N1A C1A C2A 104(3) . . ?
C1A C2A C3A 108(3) . . ?
C1A C2A C9A 131(3) . . ?
C9A C2A C3A 120(3) . . ?
C8A C3A C2A 101.8(19) . . ?
C8A C3A C4A 120.0 . . ?
C4A C3A C2A 138.0(19) . . ?
C3A C8A C7A 120.0 . . ?
N1A C8A C3A 107.4(19) . . ?
N1A C8A C7A 132.4(19) . . ?
C8A C7A H7AA 120.0 . . ?
C6A C7A C8A 120.0 . . ?
C6A C7A H7AA 120.0 . . ?
C7A C6A H6A 120.0 . . ?
C5A C6A C7A 120.0 . . ?
C5A C6A H6A 120.0 . . ?
C6A C5A H5AA 120.0 . . ?
C6A C5A C4A 120.0 . . ?
C4A C5A H5AA 120.0 . . ?
C3A C4A H4AA 120.0 . . ?
C5A C4A C3A 120.0 . . ?
C5A C4A H4AA 120.0 . . ?
C2A C9A H9AA 107.1 . . ?
C2A C9A H9AB 107.1 . . ?
H9AA C9A H9AB 106.8 . . ?
C10A C9A C2A 121(3) . . ?
C10A C9A H9AA 107.1 . . ?
C10A C9A H9AB 107.1 . . ?
C9A C10A H10D 95.5 . . ?
C9A C10A C11A 127(3) . . ?
N2A C10A C9A 102(2) . . ?
N2A C10A H10D 95.5 . . ?
N2A C10A C11A 128(3) . . ?
C11A C10A H10D 95.5 . . ?
C1A N1A C8A 117(3) . . ?
C1A N1A H1AA 121.4 . . ?
C8A N1A H1AA 121.4 . . ?
C10A N2A H2AA 114.6 . . ?
C10A N2A C12A 131(3) . . ?
C12A N2A H2AA 114.6 . . ?
O1A C12A N2A 101(4) . . ?
C2B C1B H1B 126.5 . . ?
N1B C1B H1B 126.5 . . ?
N1B C1B C2B 107(4) . . ?
C1B C2B C3B 107(3) . . ?
C1B C2B C9B 149(5) . . ?
C3B C2B C9B 104(5) . . ?
C4B C3B C2B 134(3) . . ?
C4B C3B C8B 120.0 . . ?
C8B C3B C2B 106(3) . . ?
C3B C4B H4B 120.0 . . ?
C5B C4B C3B 120.0 . . ?
C5B C4B H4B 120.0 . . ?
C4B C5B H5B 120.0 . . ?
C4B C5B C6B 120.0 . . ?
C6B C5B H5B 120.0 . . ?
C5B C6B H6B 120.0 . . ?
C7B C6B C5B 120.0 . . ?
C7B C6B H6B 120.0 . . ?
C6B C7B H7BA 120.0 . . ?
C6B C7B C8B 120.0 . . ?
C8B C7B H7BA 120.0 . . ?
C3B C8B N1B 110(2) . . ?
C7B C8B C3B 120.0 . . ?
C7B C8B N1B 130(2) . . ?
C1B N1B C8B 110(4) . . ?
C1B N1B H1BA 125.1 . . ?
C8B N1B H1BA 125.1 . . ?
N2S C3S C4S 174.4(16) . . ?
C3S C4S H4SA 109.5 . . ?
C3S C4S H4SB 109.5 . . ?
C3S C4S H4SC 109.5 . . ?
H4SA C4S H4SB 109.5 . . ?
H4SA C4S H4SC 109.5 . . ?
H4SB C4S H4SC 109.5 . . ?
N1S C1S C2S 175.0(14) . . ?
C1S C2S H2SA 109.5 . . ?
C1S C2S H2SB 109.5 . . ?
C1S C2S H2SC 109.5 . . ?
H2SA C2S H2SB 109.5 . . ?
H2SA C2S H2SC 109.5 . . ?
H2SB C2S H2SC 109.5 . . ?
N4S C7S C8S 166(5) . . ?
H6SA C6S H6SB 109.5 . . ?
H6SA C6S H6SC 109.5 . . ?
H6SB C6S H6SC 109.5 . . ?
C5S C6S H6SA 109.5 . . ?
C5S C6S H6SB 109.5 . . ?
C5S C6S H6SC 109.5 . . ?
N3S C5S C6S 174(5) . . ?

loop_
_geom_bond_atom_site_label_1
_geom_bond_atom_site_label_2
_geom_bond_distance
_geom_bond_site_symmetry_2
_geom_bond_publ_flag
Pd1 Cl2 2.307(4) . ?
Pd1 Cl1 2.307(3) . ?
Pd1 N2 2.015(11) . ?
Pd1 N1 2.040(11) . ?
Pd3 Cl6 2.296(4) . ?
Pd3 Cl5 2.307(3) . ?
Pd3 N6 2.039(10) . ?
Pd3 N5 2.057(13) . ?
Pd2 Cl4 2.302(5) . ?
Pd2 Cl3 2.272(4) . ?
Pd2 N4 2.044(12) . ?
Pd2 N3 2.049(14) . ?
Pd4 Cl7 2.293(4) . ?
Pd4 Cl8 2.293(4) . ?
Pd4 N7 2.082(13) . ?
Pd4 N8 2.056(12) . ?
Pd5 Cl9 2.261(8) . ?
Pd5 Cl10 2.318(8) . ?
Pd5 N9 2.066(15) . ?
Pd5 N10 2.049(17) . ?
Pd6 Cl11 2.294(19) . ?
Pd6 Cl12 2.12(3) . ?
Pd6 N11 1.76(4) . ?
Pd6 N12 2.11(4) . ?
Pd7 Cl14 2.315(4) . ?
Pd7 Cl13 2.305(3) . ?
Pd7 N14 2.037(8) . ?
Pd7 N13 2.048(13) . ?
Pd9 Cl18 2.301(4) . ?
Pd9 Cl17 2.308(3) . ?
Pd9 N18 2.023(10) . ?
Pd9 N17 2.049(12) . ?
Pd8 Cl16 2.297(4) . ?
Pd8 Cl15 2.274(4) . ?
Pd8 N16 2.042(12) . ?
Pd8 N15 2.015(14) . ?
Pd10 Cl19 2.307(4) . ?
Pd10 Cl20 2.291(4) . ?
Pd10 N19 2.014(15) . ?
Pd10 N20 2.049(10) . ?
Pd11 Cl21 2.264(9) . ?
Pd11 Cl22 2.258(10) . ?
Pd11 N21 1.98(2) . ?
Pd11 N22 2.12(2) . ?
Pd12 Cl23 2.310(14) . ?
Pd12 Cl24 2.45(2) . ?
Pd12 N23 2.07(3) . ?
Pd12 N24 1.81(3) . ?
N2 H2 1.0000 . ?
N2 C6 1.45(2) . ?
N2 C7 1.547(14) . ?
N1 H1 1.0000 . ?
N1 C1 1.456(17) . ?
N1 C42 1.530(15) . ?
N6 H6 1.0000 . ?
N6 C35 1.512(14) . ?
N6 C34 1.43(2) . ?
N5 H5 1.0000 . ?
N5 C29 1.54(2) . ?
N5 C28 1.521(19) . ?
N4 H4 1.0000 . ?
N4 C21 1.535(16) . ?
N4 C20 1.464(16) . ?
N3 H3 1.0000 . ?
N3 C15 1.397(16) . ?
N3 C14 1.520(16) . ?
N7 H7 1.0000 . ?
N7 C43 1.48(2) . ?
N7 C84 1.59(2) . ?
N8 H8 1.0000 . ?
N8 C48 1.501(19) . ?
N8 C49 1.47(2) . ?
N9 H9A 1.0000 . ?
N9 C56 1.49(2) . ?
N9 C57 1.418(14) . ?
N10 H10A 1.0000 . ?
N10 C62 1.474(15) . ?
N10 C63 1.42(3) . ?
N11 H11 1.0000 . ?
N11 C70 1.49(2) . ?
N11 C71 1.53(2) . ?
N12 H12A 1.0000 . ?
N12 C76 1.48(2) . ?
N12 C77 1.53(2) . ?
N14 H14 1.0000 . ?
N14 C90 1.42(2) . ?
N14 C91 1.506(15) . ?
N13 H13A 1.0000 . ?
N13 C85 1.504(16) . ?
N13 C126 1.464(16) . ?
N18 H18A 1.0000 . ?
N18 C119 1.491(15) . ?
N18 C118 1.50(2) . ?
N17 H17A 1.0000 . ?
N17 C113 1.48(2) . ?
N17 C112 1.486(16) . ?
N16 H16A 1.0000 . ?
N16 C105 1.519(14) . ?
N16 C104 1.53(2) . ?
N15 H15 1.0000 . ?
N15 C99 1.40(2) . ?
N15 C98 1.529(16) . ?
N19 H19A 1.0000 . ?
N19 C127 1.46(2) . ?
N19 C168 1.48(2) . ?
N20 H20 1.0000 . ?
N20 C132 1.505(18) . ?
N20 C133 1.45(2) . ?
N21 H21 1.0000 . ?
N21 C140 1.47(3) . ?
N21 C141 1.460(16) . ?
N22 H22 1.0000 . ?
N22 C146 1.467(16) . ?
N22 C147 1.52(2) . ?
N23 H23A 1.0000 . ?
N23 C154 1.49(2) . ?
N23 C155 1.60(2) . ?
N24 H24A 1.0000 . ?
N24 C160 1.50(2) . ?
N24 C161 1.65(4) . ?
N1S C1S 1.16(2) . ?
N2S C3S 1.122(19) . ?
C8S H8SA 0.9800 . ?
C8S H8SB 0.9800 . ?
C8S H8SC 0.9800 . ?
C8S C7S 1.44(2) . ?
C6 C5 1.439(18) . ?
C6 C1 1.38(2) . ?
C5 H5A 0.9500 . ?
C5 C4 1.24(2) . ?
C4 H4A 0.9500 . ?
C4 C3 1.44(3) . ?
C3 H3A 0.9500 . ?
C3 C2 1.38(2) . ?
C2 H2A 0.9500 . ?
C2 C1 1.33(3) . ?
C42 H42A 0.9900 . ?
C42 H42B 0.9900 . ?
C42 C39 1.505(18) . ?
C38 H38 0.9500 . ?
C38 C39 1.36(2) . ?
C38 C37 1.39(2) . ?
C39 C40 1.356(19) . ?
C40 H40 0.9500 . ?
C40 C41 1.414(18) . ?
C41 H41 0.9500 . ?
C41 C36 1.37(2) . ?
C36 C37 1.41(2) . ?
C36 C35 1.523(17) . ?
C37 H37 0.9500 . ?
C35 H35A 0.9900 . ?
C35 H35B 0.9900 . ?
C34 C33 1.45(3) . ?
C34 C29 1.28(2) . ?
C33 H33 0.9500 . ?
C33 C32 1.34(3) . ?
C32 H32 0.9500 . ?
C32 C31 1.18(2) . ?
C31 H31 0.9500 . ?
C31 C30 1.45(3) . ?
C30 H30 0.9500 . ?
C30 C29 1.43(3) . ?
C28 H28A 0.9900 . ?
C28 H28B 0.9900 . ?
C28 C25 1.500(19) . ?
C23 H23 0.9500 . ?
C23 C24 1.33(2) . ?
C23 C22 1.39(2) . ?
C24 H24 0.9500 . ?
C24 C25 1.36(3) . ?
C25 C26 1.42(2) . ?
C26 H26 0.9500 . ?
C26 C27 1.33(2) . ?
C27 H27 0.9500 . ?
C27 C22 1.43(3) . ?
C22 C21 1.493(19) . ?
C21 H21A 0.9900 . ?
C21 H21B 0.9900 . ?
C15 C16 1.3900 . ?
C15 C20 1.3900 . ?
C16 H16 0.9500 . ?
C16 C17 1.3900 . ?
C17 H17 0.9500 . ?
C17 C18 1.3900 . ?
C18 H18 0.9500 . ?
C18 C19 1.3900 . ?
C19 H19 0.9500 . ?
C19 C20 1.3900 . ?
C14 H14A 0.9900 . ?
C14 H14B 0.9900 . ?
C14 C11 1.497(15) . ?
C10 H10 0.9500 . ?
C10 C11 1.36(2) . ?
C10 C9 1.401(19) . ?
C11 C12 1.44(2) . ?
C12 H12 0.9500 . ?
C12 C13 1.371(17) . ?
C13 H13 0.9500 . ?
C13 C8 1.377(19) . ?
C8 C9 1.33(2) . ?
C8 C7 1.554(15) . ?
C9 H9 0.9500 . ?
C7 H7A 0.9900 . ?
C7 H7B 0.9900 . ?
C43 C44 1.32(2) . ?
C43 C48 1.367(19) . ?
C44 H44 0.9500 . ?
C44 C45 1.38(3) . ?
C45 H45 0.9500 . ?
C45 C46 1.38(2) . ?
C46 H46 0.9500 . ?
C46 C47 1.37(2) . ?
C47 H47 0.9500 . ?
C47 C48 1.43(2) . ?
C49 H49A 0.9900 . ?
C49 H49B 0.9900 . ?
C49 C50 1.52(2) . ?
C51 H51 0.9500 . ?
C51 C50 1.38(2) . ?
C51 C52 1.34(2) . ?
C50 C55 1.36(2) . ?
C55 H55 0.9500 . ?
C55 C54 1.43(2) . ?
C54 H54 0.9500 . ?
C54 C53 1.46(2) . ?
C53 C52 1.37(2) . ?
C53 C56 1.47(2) . ?
C52 H52 0.9500 . ?
C56 H56A 0.9900 . ?
C56 H56B 0.9900 . ?
C62 C61 1.3900 . ?
C62 C57 1.3900 . ?
C61 H61 0.9500 . ?
C61 C60 1.3900 . ?
C60 H60 0.9500 . ?
C60 C59 1.3900 . ?
C59 H59 0.9500 . ?
C59 C58 1.3900 . ?
C58 H58 0.9500 . ?
C58 C57 1.3900 . ?
C63 H63A 0.9900 . ?
C63 H63B 0.9900 . ?
C63 C64 1.58(3) . ?
C67 C66 1.3900 . ?
C67 C68 1.3900 . ?
C67 C70 1.55(2) . ?
C66 H66 0.9500 . ?
C66 C65 1.3900 . ?
C65 H65 0.9500 . ?
C65 C64 1.3900 . ?
C64 C69 1.3900 . ?
C69 H69 0.9500 . ?
C69 C68 1.3900 . ?
C68 H68 0.9500 . ?
C70 H70A 0.9900 . ?
C70 H70B 0.9900 . ?
C76 C75 1.3900 . ?
C76 C71 1.3900 . ?
C75 H75 0.9500 . ?
C75 C74 1.3900 . ?
C74 H74 0.9500 . ?
C74 C73 1.3900 . ?
C73 H73 0.9500 . ?
C73 C72 1.3900 . ?
C72 H72 0.9500 . ?
C72 C71 1.3900 . ?
C77 H77A 0.9900 . ?
C77 H77B 0.9900 . ?
C77 C78 1.60(5) . ?
C79 H79 0.9500 . ?
C79 C80 1.3900 . ?
C79 C78 1.3900 . ?
C80 H80 0.9500 . ?
C80 C81 1.3900 . ?
C81 C82 1.3900 . ?
C81 C84 1.41(3) . ?
C82 H82 0.9500 . ?
C82 C83 1.3900 . ?
C83 H83 0.9500 . ?
C83 C78 1.3900 . ?
C84 H84A 0.9900 . ?
C84 H84B 0.9900 . ?
C90 C89 1.445(19) . ?
C90 C85 1.34(2) . ?
C89 H89 0.9500 . ?
C89 C88 1.34(2) . ?
C88 H88 0.9500 . ?
C88 C87 1.41(3) . ?
C87 H87 0.9500 . ?
C87 C86 1.34(3) . ?
C86 H86 0.9500 . ?
C86 C85 1.42(2) . ?
C126 H12B 0.9900 . ?
C126 H12C 0.9900 . ?
C126 C123 1.512(17) . ?
C124 H124 0.9500 . ?
C124 C123 1.36(2) . ?
C124 C125 1.399(19) . ?
C123 C122 1.40(2) . ?
C122 H122 0.9500 . ?
C122 C121 1.399(18) . ?
C121 H121 0.9500 . ?
C121 C120 1.380(17) . ?
C120 C125 1.38(2) . ?
C120 C119 1.497(18) . ?
C125 H125 0.9500 . ?
C119 H11A 0.9900 . ?
C119 H11B 0.9900 . ?
C118 C117 1.41(2) . ?
C118 C113 1.39(2) . ?
C117 H117 0.9500 . ?
C117 C116 1.28(3) . ?
C116 H116 0.9500 . ?
C116 C115 1.44(3) . ?
C115 H115 0.9500 . ?
C115 C114 1.44(3) . ?
C114 H114 0.9500 . ?
C114 C113 1.32(3) . ?
C112 H11C 0.9900 . ?
C112 H11D 0.9900 . ?
C112 C109 1.529(19) . ?
C110 H110 0.9500 . ?
C110 C109 1.40(2) . ?
C110 C111 1.41(2) . ?
C109 C108 1.37(2) . ?
C108 H108 0.9500 . ?
C108 C107 1.42(2) . ?
C107 H107 0.9500 . ?
C107 C106 1.35(2) . ?
C106 C111 1.35(2) . ?
C106 C105 1.521(18) . ?
C111 H111 0.9500 . ?
C105 H10B 0.9900 . ?
C105 H10C 0.9900 . ?
C104 C103 1.33(2) . ?
C104 C99 1.345(19) . ?
C103 H103 0.9500 . ?
C103 C102 1.41(3) . ?
C102 H102 0.9500 . ?
C102 C101 1.44(2) . ?
C101 H101 0.9500 . ?
C101 C100 1.32(3) . ?
C100 H100 0.9500 . ?
C100 C99 1.42(2) . ?
C98 H98A 0.9900 . ?
C98 H98B 0.9900 . ?
C98 C95 1.523(15) . ?
C96 H96 0.9500 . ?
C96 C95 1.32(2) . ?
C96 C97 1.433(15) . ?
C95 C94 1.38(2) . ?
C94 H94 0.9500 . ?
C94 C93 1.377(16) . ?
C93 H93 0.9500 . ?
C93 C92 1.39(2) . ?
C92 C97 1.39(2) . ?
C92 C91 1.455(15) . ?
C97 H97 0.9500 . ?
C91 H91A 0.9900 . ?
C91 H91B 0.9900 . ?
C127 C128 1.44(2) . ?
C127 C132 1.392(19) . ?
C128 H128 0.9500 . ?
C128 C129 1.40(2) . ?
C129 H129 0.9500 . ?
C129 C130 1.35(2) . ?
C130 H130 0.9500 . ?
C130 C131 1.37(2) . ?
C131 H131 0.9500 . ?
C131 C132 1.332(19) . ?
C133 H13B 0.9900 . ?
C133 H13C 0.9900 . ?
C133 C134 1.51(2) . ?
C139 H139 0.9500 . ?
C139 C134 1.42(2) . ?
C139 C138 1.36(3) . ?
C134 C135 1.392(19) . ?
C135 H135 0.9500 . ?
C135 C136 1.39(2) . ?
C136 H136 0.9500 . ?
C136 C137 1.42(2) . ?
C137 C138 1.33(3) . ?
C137 C140 1.60(3) . ?
C138 H138 0.9500 . ?
C140 H14C 0.9900 . ?
C140 H14D 0.9900 . ?
C146 C145 1.3900 . ?
C146 C141 1.3900 . ?
C145 H145 0.9500 . ?
C145 C144 1.3900 . ?
C144 H144 0.9500 . ?
C144 C143 1.3900 . ?
C143 H143 0.9500 . ?
C143 C142 1.3900 . ?
C142 H142 0.9500 . ?
C142 C141 1.3900 . ?
C147 H14E 0.9900 . ?
C147 H14F 0.9900 . ?
C147 C148 1.497(18) . ?
C151 C150 1.3900 . ?
C151 C152 1.3900 . ?
C151 C154 1.56(2) . ?
C150 H150 0.9500 . ?
C150 C149 1.3900 . ?
C149 H149 0.9500 . ?
C149 C148 1.3900 . ?
C148 C153 1.3900 . ?
C153 H153 0.9500 . ?
C153 C152 1.3900 . ?
C152 H152 0.9500 . ?
C154 H15A 0.9900 . ?
C154 H15B 0.9900 . ?
C160 C159 1.3900 . ?
C160 C155 1.3900 . ?
C159 H159 0.9500 . ?
C159 C158 1.3900 . ?
C158 H158 0.9500 . ?
C158 C157 1.3900 . ?
C157 H157 0.9500 . ?
C157 C156 1.3900 . ?
C156 H156 0.9500 . ?
C156 C155 1.3900 . ?
C161 H16B 0.9900 . ?
C161 H16C 0.9900 . ?
C161 C162 1.53(4) . ?
C165 C166 1.3900 . ?
C165 C164 1.3900 . ?
C165 C168 1.48(3) . ?
C166 H166 0.9500 . ?
C166 C167 1.3900 . ?
C167 H167 0.9500 . ?
C167 C162 1.3900 . ?
C162 C163 1.3900 . ?
C163 H163 0.9500 . ?
C163 C164 1.3900 . ?
C164 H164 0.9500 . ?
C168 H16D 0.9900 . ?
C168 H16E 0.9900 . ?
C1A H1A 0.9500 . ?
C1A C2A 1.38(4) . ?
C1A N1A 1.33(4) . ?
C2A C3A 1.57(4) . ?
C2A C9A 1.53(2) . ?
C3A C8A 1.3900 . ?
C3A C4A 1.3900 . ?
C8A C7A 1.3900 . ?
C8A N1A 1.36(3) . ?
C7A H7AA 0.9500 . ?
C7A C6A 1.3900 . ?
C6A H6A 0.9500 . ?
C6A C5A 1.3900 . ?
C5A H5AA 0.9500 . ?
C5A C4A 1.3900 . ?
C4A H4AA 0.9500 . ?
C9A H9AA 0.9900 . ?
C9A H9AB 0.9900 . ?
C9A C10A 1.50(2) . ?
C10A H10D 1.0000 . ?
C10A N2A 1.50(2) . ?
C10A C11A 1.51(2) . ?
O1A C12A 1.51(2) . ?
N1A H1AA 0.8800 . ?
N2A H2AA 0.8800 . ?
N2A C12A 1.53(5) . ?
C1B H1B 0.9500 . ?
C1B C2B 1.45(7) . ?
C1B N1B 1.41(5) . ?
C2B C3B 1.55(6) . ?
C2B C9B 1.60(7) . ?
C3B C4B 1.3900 . ?
C3B C8B 1.3900 . ?
C4B H4B 0.9500 . ?
C4B C5B 1.3900 . ?
C5B H5B 0.9500 . ?
C5B C6B 1.3900 . ?
C6B H6B 0.9500 . ?
C6B C7B 1.3900 . ?
C7B H7BA 0.9500 . ?
C7B C8B 1.3900 . ?
C8B N1B 1.46(5) . ?
N1B H1BA 0.8800 . ?
C3S C4S 1.462(19) . ?
C4S H4SA 0.9800 . ?
C4S H4SB 0.9800 . ?
C4S H4SC 0.9800 . ?
C1S C2S 1.44(2) . ?
C2S H2SA 0.9800 . ?
C2S H2SB 0.9800 . ?
C2S H2SC 0.9800 . ?
C7S N4S 1.17(2) . ?
N3S C5S 1.06(4) . ?
C6S H6SA 0.9800 . ?
C6S H6SB 0.9800 . ?
C6S H6SC 0.9800 . ?
C6S C5S 1.56(4) . ?

loop_
_geom_torsion_atom_site_label_1
_geom_torsion_atom_site_label_2
_geom_torsion_atom_site_label_3
_geom_torsion_atom_site_label_4
_geom_torsion
_geom_torsion_site_symmetry_1
_geom_torsion_site_symmetry_2
_geom_torsion_site_symmetry_3
_geom_torsion_site_symmetry_4
_geom_torsion_publ_flag
Pd1 N2 C6 C5 156.5(9) . . . . ?
Pd1 N2 C6 C1 -21.8(12) . . . . ?
Pd1 N2 C7 C8 -168.9(9) . . . . ?
Pd1 N1 C1 C6 7.4(11) . . . . ?
Pd1 N1 C1 C2 -167.3(11) . . . . ?
Pd1 N1 C42 C39 -55.6(15) . . . . ?
Pd3 N6 C35 C36 -174.9(10) . . . . ?
Pd3 N6 C34 C33 160.9(12) . . . . ?
Pd3 N6 C34 C29 -17.1(16) . . . . ?
Pd3 N5 C29 C34 8.9(14) . . . . ?
Pd3 N5 C29 C30 -171.5(12) . . . . ?
Pd3 N5 C28 C25 -50.2(15) . . . . ?
Pd2 N4 C21 C22 -161.9(13) . . . . ?
Pd2 N4 C20 C15 -16.8(9) . . . . ?
Pd2 N4 C20 C19 169.3(5) . . . . ?
Pd2 N3 C15 C16 -171.8(5) . . . . ?
Pd2 N3 C15 C20 7.6(9) . . . . ?
Pd2 N3 C14 C11 -53.5(17) . . . . ?
Pd4 N7 C43 C44 166.5(17) . . . . ?
Pd4 N7 C43 C48 -6(2) . . . . ?
Pd4 N7 C84 C81 42.4(18) . . . . ?
Pd4 N8 C48 C43 16(2) . . . . ?
Pd4 N8 C48 C47 -159.3(13) . . . . ?
Pd4 N8 C49 C50 173.7(10) . . . . ?
Pd5 N9 C56 C53 -69.1(19) . . . . ?
Pd5 N9 C57 C62 18.6(12) . . . . ?
Pd5 N9 C57 C58 -163.9(6) . . . . ?
Pd5 N10 C62 C61 165.5(6) . . . . ?
Pd5 N10 C62 C57 -12.9(14) . . . . ?
Pd5 N10 C63 C64 -68(2) . . . . ?
Pd6 N11 C70 C67 36(4) . . . . ?
Pd6 N11 C71 C76 -1(3) . . . . ?
Pd6 N11 C71 C72 160.3(16) . . . . ?
Pd6 N12 C76 C75 -156.4(15) . . . . ?
Pd6 N12 C76 C71 22(2) . . . . ?
Pd6 N12 C77 C78 -175(3) . . . . ?
Pd7 N14 C90 C89 -156.2(10) . . . . ?
Pd7 N14 C90 C85 19.5(12) . . . . ?
Pd7 N14 C91 C92 165.9(11) . . . . ?
Pd7 N13 C85 C90 -7.6(11) . . . . ?
Pd7 N13 C85 C86 167.6(10) . . . . ?
Pd7 N13 C126 C123 52.5(13) . . . . ?
Pd9 N18 C119 C120 174.3(10) . . . . ?
Pd9 N18 C118 C117 -163.9(10) . . . . ?
Pd9 N18 C118 C113 20.7(13) . . . . ?
Pd9 N17 C113 C118 -2.9(13) . . . . ?
Pd9 N17 C113 C114 167.4(14) . . . . ?
Pd9 N17 C112 C109 49.2(15) . . . . ?
Pd8 N16 C105 C106 160.7(12) . . . . ?
Pd8 N16 C104 C103 -165.7(9) . . . . ?
Pd8 N16 C104 C99 15.0(11) . . . . ?
Pd8 N15 C99 C104 -9.0(13) . . . . ?
Pd8 N15 C99 C100 169.2(11) . . . . ?
Pd8 N15 C98 C95 54.4(17) . . . . ?
Pd10 N19 C127 C128 -165.6(16) . . . . ?
Pd10 N19 C127 C132 11(2) . . . . ?
Pd10 N19 C168 C165 -50.6(18) . . . . ?
Pd10 N20 C132 C127 -21.2(17) . . . . ?
Pd10 N20 C132 C131 161.9(13) . . . . ?
Pd10 N20 C133 C134 -173.2(9) . . . . ?
Pd11 N21 C140 C137 59(2) . . . . ?
Pd11 N21 C141 C146 -17.6(13) . . . . ?
Pd11 N21 C141 C142 164.8(6) . . . . ?
Pd11 N22 C146 C145 -165.4(6) . . . . ?
Pd11 N22 C146 C141 19.4(14) . . . . ?
Pd11 N22 C147 C148 65.1(17) . . . . ?
Pd12 N23 C154 C151 -36(3) . . . . ?
Pd12 N23 C155 C160 -2.7(19) . . . . ?
Pd12 N23 C155 C156 -170.6(14) . . . . ?
Pd12 N24 C160 C159 156.6(16) . . . . ?
Pd12 N24 C160 C155 -37(3) . . . . ?
Pd12 N24 C161 C162 -176(3) . . . . ?
Cl11 Pd6 N11 C70 68(2) . . . . ?
Cl11 Pd6 N11 C71 -168(2) . . . . ?
Cl24 Pd12 N24 C160 -158(2) . . . . ?
Cl24 Pd12 N24 C161 62(3) . . . . ?
N2 C6 C5 C4 171.6(13) . . . . ?
N2 C6 C1 N1 9.6(14) . . . . ?
N2 C6 C1 C2 -175.5(12) . . . . ?
N1 C42 C39 C38 95.1(15) . . . . ?
N1 C42 C39 C40 -81.6(18) . . . . ?
N6 C34 C33 C32 169.2(16) . . . . ?
N6 C34 C29 N5 5(2) . . . . ?
N6 C34 C29 C30 -174.1(15) . . . . ?
N5 C28 C25 C24 91.8(16) . . . . ?
N5 C28 C25 C26 -86.5(18) . . . . ?
N3 C15 C16 C17 179.4(9) . . . . ?
N3 C15 C20 N4 6.4(10) . . . . ?
N3 C15 C20 C19 -179.5(9) . . . . ?
N3 C14 C11 C10 102.0(15) . . . . ?
N3 C14 C11 C12 -79.6(18) . . . . ?
N7 C43 C44 C45 -177.8(19) . . . . ?
N7 C43 C48 N8 -7(3) . . . . ?
N7 C43 C48 C47 168.8(16) . . . . ?
N8 C49 C50 C51 -75.0(17) . . . . ?
N8 C49 C50 C55 101.1(17) . . . . ?
N10 C62 C61 C60 -178.3(12) . . . . ?
N10 C62 C57 N9 -4.1(14) . . . . ?
N10 C62 C57 C58 178.3(12) . . . . ?
N10 C63 C64 C65 -76(3) . . . . ?
N10 C63 C64 C69 97(2) . . . . ?
N12 Pd6 N11 C70 -112(3) . . . . ?
N12 Pd6 N11 C71 11(2) . . . . ?
N12 C76 C75 C74 178(2) . . . . ?
N12 C76 C71 N11 -15(2) . . . . ?
N12 C76 C71 C72 -178(2) . . . . ?
N12 C77 C78 C79 -78(4) . . . . ?
N12 C77 C78 C83 99(3) . . . . ?
N14 C90 C89 C88 -175.8(13) . . . . ?
N14 C90 C85 N13 -8.2(15) . . . . ?
N14 C90 C85 C86 176.8(12) . . . . ?
N13 C126 C123 C124 83.5(17) . . . . ?
N13 C126 C123 C122 -98.9(14) . . . . ?
N18 C118 C117 C116 -174.9(15) . . . . ?
N18 C118 C113 N17 -12.1(16) . . . . ?
N18 C118 C113 C114 177.3(13) . . . . ?
N17 C112 C109 C110 83.9(18) . . . . ?
N17 C112 C109 C108 -91.3(16) . . . . ?
N16 C104 C103 C102 -175.3(11) . . . . ?
N16 C104 C99 N15 -4.2(15) . . . . ?
N16 C104 C99 C100 177.4(11) . . . . ?
N15 C98 C95 C96 78.5(19) . . . . ?
N15 C98 C95 C94 -101.8(15) . . . . ?
N19 C127 C128 C129 176.5(19) . . . . ?
N19 C127 C132 N20 7(2) . . . . ?
N19 C127 C132 C131 -175.8(16) . . . . ?
N20 C133 C134 C139 -99.1(17) . . . . ?
N20 C133 C134 C135 76.5(19) . . . . ?
N22 C146 C145 C144 -175.4(12) . . . . ?
N22 C146 C141 N21 -2.7(16) . . . . ?
N22 C146 C141 C142 175.0(13) . . . . ?
N22 C147 C148 C149 88.2(19) . . . . ?
N22 C147 C148 C153 -107.5(18) . . . . ?
N23 Pd12 N24 C160 27(3) . . . . ?
N23 Pd12 N24 C161 -113(3) . . . . ?
N24 C160 C159 C158 166(3) . . . . ?
N24 C160 C155 N23 24(2) . . . . ?
N24 C160 C155 C156 -168(2) . . . . ?
N24 C161 C162 C167 -85(3) . . . . ?
N24 C161 C162 C163 95(3) . . . . ?
C6 N2 C7 C8 66.4(14) . . . . ?
C6 C5 C4 C3 8(2) . . . . ?
C5 C6 C1 N1 -168.7(10) . . . . ?
C5 C6 C1 C2 6.1(17) . . . . ?
C5 C4 C3 C2 -3(2) . . . . ?
C4 C3 C2 C1 -1(2) . . . . ?
C3 C2 C1 N1 173.7(12) . . . . ?
C3 C2 C1 C6 -1(2) . . . . ?
C1 N1 C42 C39 73.1(17) . . . . ?
C1 C6 C5 C4 -10.2(18) . . . . ?
C42 N1 C1 C6 -124.6(12) . . . . ?
C42 N1 C1 C2 60.7(16) . . . . ?
C42 C39 C40 C41 176.7(13) . . . . ?
C38 C39 C40 C41 0(2) . . . . ?
C39 C38 C37 C36 6(2) . . . . ?
C39 C40 C41 C36 0(2) . . . . ?
C40 C41 C36 C37 2(2) . . . . ?
C40 C41 C36 C35 176.1(12) . . . . ?
C41 C36 C37 C38 -5(2) . . . . ?
C41 C36 C35 N6 -97.3(15) . . . . ?
C37 C38 C39 C42 179.8(12) . . . . ?
C37 C38 C39 C40 -3(2) . . . . ?
C37 C36 C35 N6 76.5(17) . . . . ?
C35 N6 C34 C33 -73.8(18) . . . . ?
C35 N6 C34 C29 108.2(15) . . . . ?
C35 C36 C37 C38 -179.4(12) . . . . ?
C34 N6 C35 C36 61.3(17) . . . . ?
C34 C33 C32 C31 16(3) . . . . ?
C33 C34 C29 N5 -172.7(12) . . . . ?
C33 C34 C29 C30 8(2) . . . . ?
C33 C32 C31 C30 -13(4) . . . . ?
C32 C31 C30 C29 7(4) . . . . ?
C31 C30 C29 N5 175.6(15) . . . . ?
C31 C30 C29 C34 -5(3) . . . . ?
C29 N5 C28 C25 74.5(18) . . . . ?
C29 C34 C33 C32 -13(2) . . . . ?
C28 N5 C29 C34 -120.3(15) . . . . ?
C28 N5 C29 C30 59.4(17) . . . . ?
C28 C25 C26 C27 177.4(14) . . . . ?
C23 C24 C25 C28 -177.7(13) . . . . ?
C23 C24 C25 C26 1(2) . . . . ?
C23 C22 C21 N4 83.1(19) . . . . ?
C24 C23 C22 C27 0(2) . . . . ?
C24 C23 C22 C21 -179.8(12) . . . . ?
C24 C25 C26 C27 -1(2) . . . . ?
C25 C26 C27 C22 1(2) . . . . ?
C26 C27 C22 C23 -1(2) . . . . ?
C26 C27 C22 C21 179.6(13) . . . . ?
C27 C22 C21 N4 -97.2(17) . . . . ?
C22 C23 C24 C25 0(2) . . . . ?
C21 N4 C20 C15 103.9(9) . . . . ?
C21 N4 C20 C19 -70.0(10) . . . . ?
C15 N3 C14 C11 77.1(17) . . . . ?
C15 C16 C17 C18 0.0 . . . . ?
C16 C15 C20 N4 -174.1(9) . . . . ?
C16 C15 C20 C19 0.0 . . . . ?
C16 C17 C18 C19 0.0 . . . . ?
C17 C18 C19 C20 0.0 . . . . ?
C18 C19 C20 N4 173.8(9) . . . . ?
C18 C19 C20 C15 0.0 . . . . ?
C20 N4 C21 C22 77.6(16) . . . . ?
C20 C15 C16 C17 0.0 . . . . ?
C14 N3 C15 C16 54.9(10) . . . . ?
C14 N3 C15 C20 -125.6(9) . . . . ?
C14 C11 C12 C13 176.1(11) . . . . ?
C10 C11 C12 C13 -5.4(18) . . . . ?
C11 C10 C9 C8 8(2) . . . . ?
C11 C12 C13 C8 5.8(18) . . . . ?
C12 C13 C8 C9 0.4(18) . . . . ?
C12 C13 C8 C7 172.9(11) . . . . ?
C13 C8 C9 C10 -7(2) . . . . ?
C13 C8 C7 N2 -90.1(14) . . . . ?
C9 C10 C11 C14 177.5(12) . . . . ?
C9 C10 C11 C12 -0.9(18) . . . . ?
C9 C8 C7 N2 82.3(16) . . . . ?
C7 N2 C6 C5 -77.8(13) . . . . ?
C7 N2 C6 C1 104.0(12) . . . . ?
C7 C8 C9 C10 179.8(12) . . . . ?
C43 N7 C84 C81 -76.9(19) . . . . ?
C43 C44 C45 C46 11(3) . . . . ?
C44 C43 C48 N8 179.8(18) . . . . ?
C44 C43 C48 C47 -4(3) . . . . ?
C44 C45 C46 C47 -7(3) . . . . ?
C45 C46 C47 C48 -2(3) . . . . ?
C46 C47 C48 N8 -176.5(15) . . . . ?
C46 C47 C48 C43 8(3) . . . . ?
C48 N8 C49 C50 -66.5(16) . . . . ?
C48 C43 C44 C45 -5(3) . . . . ?
C49 N8 C48 C43 -107.0(18) . . . . ?
C49 N8 C48 C47 77.4(19) . . . . ?
C49 C50 C55 C54 -179.7(15) . . . . ?
C51 C50 C55 C54 -4(2) . . . . ?
C50 C51 C52 C53 5(3) . . . . ?
C50 C55 C54 C53 3(2) . . . . ?
C55 C54 C53 C52 1(2) . . . . ?
C55 C54 C53 C56 176.8(14) . . . . ?
C54 C53 C52 C51 -6(3) . . . . ?
C54 C53 C56 N9 96.2(19) . . . . ?
C52 C51 C50 C49 175.8(16) . . . . ?
C52 C51 C50 C55 0(2) . . . . ?
C52 C53 C56 N9 -89(2) . . . . ?
C56 N9 C57 C62 -112.5(13) . . . . ?
C56 N9 C57 C58 65.1(15) . . . . ?
C56 C53 C52 C51 179.3(17) . . . . ?
C62 N10 C63 C64 174.4(15) . . . . ?
C62 C61 C60 C59 0.0 . . . . ?
C61 C62 C57 N9 177.6(12) . . . . ?
C61 C62 C57 C58 0.0 . . . . ?
C61 C60 C59 C58 0.0 . . . . ?
C60 C59 C58 C57 0.0 . . . . ?
C59 C58 C57 N9 -177.5(12) . . . . ?
C59 C58 C57 C62 0.0 . . . . ?
C57 N9 C56 C53 56(2) . . . . ?
C57 C62 C61 C60 0.0 . . . . ?
C63 N10 C62 C61 -69.8(17) . . . . ?
C63 N10 C62 C57 111.9(15) . . . . ?
C63 C64 C69 C68 -173(3) . . . . ?
C67 C66 C65 C64 0.0 . . . . ?
C66 C67 C68 C69 0.0 . . . . ?
C66 C67 C70 N11 -68(4) . . . . ?
C66 C65 C64 C63 174(3) . . . . ?
C66 C65 C64 C69 0.0 . . . . ?
C65 C64 C69 C68 0.0 . . . . ?
C64 C69 C68 C67 0.0 . . . . ?
C68 C67 C66 C65 0.0 . . . . ?
C68 C67 C70 N11 94(3) . . . . ?
C70 N11 C71 C76 132(2) . . . . ?
C70 N11 C71 C72 -67(3) . . . . ?
C70 C67 C66 C65 162(3) . . . . ?
C70 C67 C68 C69 -162(3) . . . . ?
C76 N12 C77 C78 -64(5) . . . . ?
C76 C75 C74 C73 0.0 . . . . ?
C75 C76 C71 N11 163(2) . . . . ?
C75 C76 C71 C72 0.0 . . . . ?
C75 C74 C73 C72 0.0 . . . . ?
C74 C73 C72 C71 0.0 . . . . ?
C73 C72 C71 N11 -160(3) . . . . ?
C73 C72 C71 C76 0.0 . . . . ?
C71 N11 C70 C67 -94(3) . . . . ?
C71 C76 C75 C74 0.0 . . . . ?
C77 N12 C76 C75 93(4) . . . . ?
C77 N12 C76 C71 -89(4) . . . . ?
C79 C80 C81 C82 0.0 . . . . ?
C79 C80 C81 C84 179.3(12) . . . . ?
C80 C79 C78 C77 177.6(16) . . . . ?
C80 C79 C78 C83 0.0 . . . . ?
C80 C81 C82 C83 0.0 . . . . ?
C80 C81 C84 N7 -87.0(16) . . . . ?
C81 C82 C83 C78 0.0 . . . . ?
C82 C81 C84 N7 92.3(15) . . . . ?
C82 C83 C78 C77 -177.7(16) . . . . ?
C82 C83 C78 C79 0.0 . . . . ?
C78 C79 C80 C81 0.0 . . . . ?
C84 N7 C43 C44 -73(2) . . . . ?
C84 N7 C43 C48 113.8(18) . . . . ?
C84 C81 C82 C83 -179.3(12) . . . . ?
C90 N14 C91 C92 -72.0(15) . . . . ?
C90 C89 C88 C87 -3(2) . . . . ?
C89 C90 C85 N13 167.7(10) . . . . ?
C89 C90 C85 C86 -7.3(18) . . . . ?
C89 C88 C87 C86 -5(2) . . . . ?
C88 C87 C86 C85 6(2) . . . . ?
C87 C86 C85 N13 -174.3(13) . . . . ?
C87 C86 C85 C90 1(2) . . . . ?
C85 N13 C126 C123 -72.3(15) . . . . ?
C85 C90 C89 C88 8.4(19) . . . . ?
C126 N13 C85 C90 122.2(12) . . . . ?
C126 N13 C85 C86 -62.6(14) . . . . ?
C126 C123 C122 C121 176.8(12) . . . . ?
C124 C123 C122 C121 -6(2) . . . . ?
C123 C124 C125 C120 -3(2) . . . . ?
C123 C122 C121 C120 3(2) . . . . ?
C122 C121 C120 C125 0.3(18) . . . . ?
C122 C121 C120 C119 175.7(12) . . . . ?
C121 C120 C125 C124 0.0(18) . . . . ?
C121 C120 C119 N18 -75.4(17) . . . . ?
C125 C124 C123 C126 -176.5(12) . . . . ?
C125 C124 C123 C122 6(2) . . . . ?
C125 C120 C119 N18 99.8(14) . . . . ?
C119 N18 C118 C117 69.8(15) . . . . ?
C119 N18 C118 C113 -105.5(13) . . . . ?
C119 C120 C125 C124 -175.4(12) . . . . ?
C118 N18 C119 C120 -61.6(15) . . . . ?
C118 C117 C116 C115 1(3) . . . . ?
C117 C118 C113 N17 172.4(11) . . . . ?
C117 C118 C113 C114 2(2) . . . . ?
C117 C116 C115 C114 -4(3) . . . . ?
C116 C115 C114 C113 6(3) . . . . ?
C115 C114 C113 N17 -175.0(15) . . . . ?
C115 C114 C113 C118 -5(3) . . . . ?
C113 N17 C112 C109 -78.9(16) . . . . ?
C113 C118 C117 C116 0(2) . . . . ?
C112 N17 C113 C118 129.1(12) . . . . ?
C112 N17 C113 C114 -60.6(18) . . . . ?
C112 C109 C108 C107 175.5(12) . . . . ?
C110 C109 C108 C107 0(2) . . . . ?
C109 C110 C111 C106 0(2) . . . . ?
C109 C108 C107 C106 1(2) . . . . ?
C108 C107 C106 C111 -1.5(19) . . . . ?
C108 C107 C106 C105 179.7(12) . . . . ?
C107 C106 C111 C110 1(2) . . . . ?
C107 C106 C105 N16 -82.7(17) . . . . ?
C111 C110 C109 C112 -175.7(12) . . . . ?
C111 C110 C109 C108 -1(2) . . . . ?
C111 C106 C105 N16 98.5(16) . . . . ?
C105 N16 C104 C103 72.1(14) . . . . ?
C105 N16 C104 C99 -107.2(12) . . . . ?
C105 C106 C111 C110 -180.0(13) . . . . ?
C104 N16 C105 C106 -76.6(16) . . . . ?
C104 C103 C102 C101 -2(2) . . . . ?
C103 C104 C99 N15 176.6(12) . . . . ?
C103 C104 C99 C100 -1.8(19) . . . . ?
C103 C102 C101 C100 -2(3) . . . . ?
C102 C101 C100 C99 4(3) . . . . ?
C101 C100 C99 N15 179.3(15) . . . . ?
C101 C100 C99 C104 -2(2) . . . . ?
C99 N15 C98 C95 -77.4(17) . . . . ?
C99 C104 C103 C102 4(2) . . . . ?
C98 N15 C99 C104 126.4(12) . . . . ?
C98 N15 C99 C100 -55.4(15) . . . . ?
C98 C95 C94 C93 -178.9(12) . . . . ?
C96 C95 C94 C93 0.8(18) . . . . ?
C95 C96 C97 C92 -7.6(19) . . . . ?
C95 C94 C93 C92 -1.5(19) . . . . ?
C94 C93 C92 C97 -2.3(18) . . . . ?
C94 C93 C92 C91 176.9(11) . . . . ?
C93 C92 C97 C96 6.6(16) . . . . ?
C93 C92 C91 N14 -84.3(16) . . . . ?
C97 C96 C95 C98 -176.6(11) . . . . ?
C97 C96 C95 C94 3.8(19) . . . . ?
C97 C92 C91 N14 94.9(13) . . . . ?
C91 N14 C90 C89 78.7(13) . . . . ?
C91 N14 C90 C85 -105.6(12) . . . . ?
C91 C92 C97 C96 -172.6(12) . . . . ?
C127 N19 C168 C165 81.7(18) . . . . ?
C127 C128 C129 C130 1(3) . . . . ?
C128 C127 C132 N20 -176.1(16) . . . . ?
C128 C127 C132 C131 1(3) . . . . ?
C128 C129 C130 C131 -4(3) . . . . ?
C129 C130 C131 C132 4(3) . . . . ?
C130 C131 C132 N20 173.6(15) . . . . ?
C130 C131 C132 C127 -3(3) . . . . ?
C132 N20 C133 C134 62.4(15) . . . . ?
C132 C127 C128 C129 0(3) . . . . ?
C133 N20 C132 C127 105.3(16) . . . . ?
C133 N20 C132 C131 -71.6(19) . . . . ?
C133 C134 C135 C136 -174.8(16) . . . . ?
C139 C134 C135 C136 1(3) . . . . ?
C134 C139 C138 C137 -1(2) . . . . ?
C134 C135 C136 C137 -2(3) . . . . ?
C135 C136 C137 C138 2(3) . . . . ?
C135 C136 C137 C140 -178.0(17) . . . . ?
C136 C137 C138 C139 0(3) . . . . ?
C136 C137 C140 N21 92(2) . . . . ?
C138 C139 C134 C133 176.4(15) . . . . ?
C138 C139 C134 C135 1(2) . . . . ?
C138 C137 C140 N21 -88(2) . . . . ?
C140 N21 C141 C146 115.7(16) . . . . ?
C140 N21 C141 C142 -61.9(18) . . . . ?
C140 C137 C138 C139 179.7(16) . . . . ?
C146 N22 C147 C148 -178.8(15) . . . . ?
C146 C145 C144 C143 0.0 . . . . ?
C145 C146 C141 N21 -177.7(12) . . . . ?
C145 C146 C141 C142 0.0 . . . . ?
C145 C144 C143 C142 0.0 . . . . ?
C144 C143 C142 C141 0.0 . . . . ?
C143 C142 C141 N21 177.5(13) . . . . ?
C143 C142 C141 C146 0.0 . . . . ?
C141 N21 C140 C137 -65(2) . . . . ?
C141 C146 C145 C144 0.0 . . . . ?
C147 N22 C146 C145 67.4(18) . . . . ?
C147 N22 C146 C141 -107.8(16) . . . . ?
C147 C148 C153 C152 -164(2) . . . . ?
C151 C150 C149 C148 0.0 . . . . ?
C150 C151 C152 C153 0.0 . . . . ?
C150 C151 C154 N23 85(2) . . . . ?
C150 C149 C148 C147 165(2) . . . . ?
C150 C149 C148 C153 0.0 . . . . ?
C149 C148 C153 C152 0.0 . . . . ?
C148 C153 C152 C151 0.0 . . . . ?
C152 C151 C150 C149 0.0 . . . . ?
C152 C151 C154 N23 -102(3) . . . . ?
C154 N23 C155 C160 -136.5(17) . . . . ?
C154 N23 C155 C156 56(3) . . . . ?
C154 C151 C150 C149 173(3) . . . . ?
C154 C151 C152 C153 -173(3) . . . . ?
C160 N24 C161 C162 48(5) . . . . ?
C160 C159 C158 C157 0.0 . . . . ?
C159 C160 C155 N23 -169(2) . . . . ?
C159 C160 C155 C156 0.0 . . . . ?
C159 C158 C157 C156 0.0 . . . . ?
C158 C157 C156 C155 0.0 . . . . ?
C157 C156 C155 N23 167(3) . . . . ?
C157 C156 C155 C160 0.0 . . . . ?
C155 N23 C154 C151 82(3) . . . . ?
C155 C160 C159 C158 0.0 . . . . ?
C161 N24 C160 C159 -67(4) . . . . ?
C161 N24 C160 C155 100(3) . . . . ?
C161 C162 C163 C164 179.8(17) . . . . ?
C165 C166 C167 C162 0.0 . . . . ?
C166 C165 C164 C163 0.0 . . . . ?
C166 C165 C168 N19 -91.9(14) . . . . ?
C166 C167 C162 C161 -179.8(18) . . . . ?
C166 C167 C162 C163 0.0 . . . . ?
C167 C162 C163 C164 0.0 . . . . ?
C162 C163 C164 C165 0.0 . . . . ?
C164 C165 C166 C167 0.0 . . . . ?
C164 C165 C168 N19 89.8(14) . . . . ?
C168 N19 C127 C128 57(3) . . . . ?
C168 N19 C127 C132 -126.0(19) . . . . ?
C168 C165 C166 C167 -178.2(13) . . . . ?
C168 C165 C164 C163 178.3(12) . . . . ?
C1A C2A C3A C8A 8(3) . . . . ?
C1A C2A C3A C4A -177.8(19) . . . . ?
C1A C2A C9A C10A 28(7) . . . . ?
C2A C1A N1A C8A -2(3) . . . . ?
C2A C3A C8A C7A 176(2) . . . . ?
C2A C3A C8A N1A -8(2) . . . . ?
C2A C3A C4A C5A -174(3) . . . . ?
C2A C9A C10A N2A -69(5) . . . . ?
C2A C9A C10A C11A 129(5) . . . . ?
C3A C2A C9A C10A -143(3) . . . . ?
C3A C8A C7A C6A 0.0 . . . . ?
C3A C8A N1A C1A 8(3) . . . . ?
C8A C3A C4A C5A 0.0 . . . . ?
C8A C7A C6A C5A 0.0 . . . . ?
C7A C8A N1A C1A -177.4(18) . . . . ?
C7A C6A C5A C4A 0.0 . . . . ?
C6A C5A C4A C3A 0.0 . . . . ?
C4A C3A C8A C7A 0.0 . . . . ?
C4A C3A C8A N1A 175.7(19) . . . . ?
C9A C2A C3A C8A -179(4) . . . . ?
C9A C2A C3A C4A -5(6) . . . . ?
C9A C10A N2A C12A 157(4) . . . . ?
C10A N2A C12A O1A 162(4) . . . . ?
N1A C1A C2A C3A -3(4) . . . . ?
N1A C1A C2A C9A -175(5) . . . . ?
N1A C8A C7A C6A -174(2) . . . . ?
C11A C10A N2A C12A -41(7) . . . . ?
C1B C2B C3B C4B 173(2) . . . . ?
C1B C2B C3B C8B -6(3) . . . . ?
C2B C1B N1B C8B -12(3) . . . . ?
C2B C3B C4B C5B -179(3) . . . . ?
C2B C3B C8B C7B 180(3) . . . . ?
C2B C3B C8B N1B -1(2) . . . . ?
C3B C4B C5B C6B 0.0 . . . . ?
C3B C8B N1B C1B 8(3) . . . . ?
C4B C3B C8B C7B 0.0 . . . . ?
C4B C3B C8B N1B 180(2) . . . . ?
C4B C5B C6B C7B 0.0 . . . . ?
C5B C6B C7B C8B 0.0 . . . . ?
C6B C7B C8B C3B 0.0 . . . . ?
C6B C7B C8B N1B -180(3) . . . . ?
C7B C8B N1B C1B -173(2) . . . . ?
C8B C3B C4B C5B 0.0 . . . . ?
C9B C2B C3B C4B -7(4) . . . . ?
C9B C2B C3B C8B 174(2) . . . . ?
N1B C1B C2B C3B 11(3) . . . . ?
N1B C1B C2B C9B -170(6) . . . . ?

loop_
_twin_individual_id
_twin_individual_mass_fraction_refined
1 0.84(4)
2 0.16(4)
